data_4134444
loop_
_publ_author_name
'Sheng, Xinru'
'Li, Errui'
'Zhou, Yujuan'
'Zhao, Run'
'Zhu, Weijie'
'Huang, Feihe'

_publ_section_title
;
 Separation of 2-Chloropyridine/3-Chloropyridine by Nonporous Adaptive
 Crystals of Pillararenes with Different Substituents and Cavity Sizes.
;
_journal_issue 13
_journal_name_full 'Journal of the American Chemical Society'
_journal_page_first 6360
_journal_page_last 6364
_journal_paper_doi 10.1021/jacs.0c01274
_journal_volume 142
_journal_year 2020
_chemical_formula_moiety '4(C66 H72 Br12 O12), 7(C5 H4 Cl N), O'
_chemical_formula_sum 'C299 H316 Br48 Cl7 N7 O49'
_chemical_formula_weight 8875.40
_space_group_crystal_system triclinic
_space_group_IT_number 2
_space_group_name_Hall '-P 1'
_space_group_name_H-M_alt 'P -1'
_atom_sites_solution_hydrogens geom
_atom_sites_solution_primary dual
_audit_creation_date 2019-03-17
_audit_creation_method
;
Olex2 1.2
(compiled 2018.05.29 svn.r3508 for OlexSys, GUI svn.r5506)
;
_cell_angle_alpha 80.160(3)
_cell_angle_beta 90.0010(10)
_cell_angle_gamma 90.0010(10)
_cell_formula_units_Z 1
_cell_length_a 13.8470(10)
_cell_length_b 23.250(2)
_cell_length_c 25.631(2)
_cell_measurement_reflns_used 9874
_cell_measurement_temperature 170
_cell_measurement_theta_max 26.34
_cell_measurement_theta_min 2.34
_cell_volume 8130.3(11)
_computing_cell_refinement 'SAINT V8.38A (?, 2016)'
_computing_data_reduction 'SAINT V8.38A (?, 2016)'
_computing_molecular_graphics 'Olex2 (Dolomanov et al., 2009)'
_computing_publication_material 'Olex2 (Dolomanov et al., 2009)'
_computing_structure_refinement 'ShelXL (Sheldrick, 2015)'
_computing_structure_solution 'ShelXT (Sheldrick, 2015)'
_diffrn_ambient_temperature 170.0
_diffrn_measured_fraction_theta_full 0.958
_diffrn_measured_fraction_theta_max 0.936
_diffrn_measurement_device_type 'Bruker APEX-II CCD'
_diffrn_measurement_method '\f and \w scans'
_diffrn_radiation_type MoK\a
_diffrn_radiation_wavelength 0.71073
_diffrn_reflns_av_R_equivalents 0.0439
_diffrn_reflns_av_unetI/netI 0.0782
_diffrn_reflns_Laue_measured_fraction_full 0.958
_diffrn_reflns_Laue_measured_fraction_max 0.936
_diffrn_reflns_limit_h_max 17
_diffrn_reflns_limit_h_min -17
_diffrn_reflns_limit_k_max 29
_diffrn_reflns_limit_k_min -28
_diffrn_reflns_limit_l_max 31
_diffrn_reflns_limit_l_min -32
_diffrn_reflns_number 60712
_diffrn_reflns_point_group_measured_fraction_full 0.958
_diffrn_reflns_point_group_measured_fraction_max 0.936
_diffrn_reflns_theta_full 25.242
_diffrn_reflns_theta_max 26.505
_diffrn_reflns_theta_min 2.183
_diffrn_standards_number 0
_exptl_absorpt_coefficient_mu 6.028
_exptl_absorpt_correction_T_max 0.7454
_exptl_absorpt_correction_T_min 0.5983
_exptl_absorpt_correction_type multi-scan
_exptl_absorpt_process_details
'SADABS-2016/2 (Bruker,2016/2) was used for absorption correction. wR2(int) was 0.0812 before and 0.0445 after correction. The Ratio of minimum to maximum transmission is 0.8027. The \l/2 correction factor is Not present.'
_exptl_crystal_colour yellow
_exptl_crystal_colour_primary yellow
_exptl_crystal_density_diffrn 1.813
_exptl_crystal_description prism
_exptl_crystal_F_000 4350
_exptl_crystal_size_max 0.324
_exptl_crystal_size_mid 0.195
_exptl_crystal_size_min 0.144
_refine_diff_density_max 4.017
_refine_diff_density_min -2.682
_refine_diff_density_rms 0.211
_refine_ls_extinction_method none
_refine_ls_goodness_of_fit_ref 1.098
_refine_ls_hydrogen_treatment constr
_refine_ls_matrix_type full
_refine_ls_number_parameters 1921
_refine_ls_number_reflns 31575
_refine_ls_number_restraints 237
_refine_ls_restrained_S_all 1.104
_refine_ls_R_factor_all 0.1437
_refine_ls_R_factor_gt 0.0974
_refine_ls_shift/su_max 0.067
_refine_ls_shift/su_mean 0.004
_refine_ls_structure_factor_coef Fsqd
_refine_ls_weighting_details 'w=1/[\s^2^(Fo^2^)+(0.1947P)^2^+16.3075P] where P=(Fo^2^+2Fc^2^)/3'
_refine_ls_weighting_scheme calc
_refine_ls_wR_factor_gt 0.2912
_refine_ls_wR_factor_ref 0.3231
_reflns_Friedel_coverage 0.000
_reflns_number_gt 19051
_reflns_number_total 31575
_reflns_threshold_expression 'I > 2\s(I)'
_cod_data_source_file ja0c01274_si_004.cif
_cod_data_source_block 190107_sxr_brp6_3cl_0ma
_cod_depositor_comments 'Adding full bibliography for 4134442--4134445.cif.'
_cod_original_cell_volume 8130.3(12)
_cod_database_code 4134444
_shelx_shelxl_version_number 2018/3
_shelx_space_group_comment
;
The symmetry employed for this shelxl refinement is uniquely defined
by the following loop, which should always be used as a source of
symmetry information in preference to the above space-group names.
They are only intended as comments.
;
_shelx_estimated_absorpt_t_max 0.477
_shelx_estimated_absorpt_t_min 0.245
_olex2_refinement_description
;
1. Fixed Uiso
 At 1.2 times of:
  All C(H) groups, All C(H,H) groups, All C(H,H,H,H) groups
2. Restrained distances
 C156-Br1B
 1.8 with sigma of 0.02
 C1A-Br24
 1.8 with sigma of 0.02
 H97B-H140
 2.2 with sigma of 0.01
 H87B-H140
 2.2 with sigma of 0.01
3. Uiso/Uaniso restraints and constraints
Uanis(C151) \\sim Ueq, Uanis(Cl4) \\sim Ueq, Uanis(C153) \\sim Ueq, Uanis(C154)
\\sim Ueq, Uanis(C152) \\sim Ueq, Uanis(C155) \\sim Ueq, Uanis(N4) \\sim Ueq:
with sigma of 0.01 and sigma for terminal atoms of 0.02
Uanis(C134) \\sim Ueq: with sigma of 0.01 and sigma for terminal atoms of 0.02
Uanis(Br1B) \\sim Ueq, Uanis(Br1C) \\sim Ueq, Uanis(Br23) \\sim Ueq,
Uanis(Br21) \\sim Ueq: with sigma of 0.01 and sigma for terminal atoms of 0.02
Uanis(C151) \\sim Ueq: with sigma of 0.001 and sigma for terminal atoms of 0.002
Uanis(O25) \\sim Ueq: with sigma of 0.001 and sigma for terminal atoms of 0.002
4. Rigid body (RIGU) restrains
 Cl4, N4, C151, C152, C153, C154, C155
 with sigma for 1-2 distances of 0.004 and sigma for 1-3 distances of 0.004
 Br1B, Br24, O19, C1A, C1B, C142, C156
 with sigma for 1-2 distances of 0.004 and sigma for 1-3 distances of 0.004
 O14, C108, C134
 with sigma for 1-2 distances of 0.004 and sigma for 1-3 distances of 0.004
 Br1B, Br1C, Br23, Br24, C143, Br21, C147
 with sigma for 1-2 distances of 0.004 and sigma for 1-3 distances of 0.004
 C122, C124, N2, C138, C141, C146
 with sigma for 1-2 distances of 0.004 and sigma for 1-3 distances of 0.004
 N3, C129, C136, C140, C145, C148
 with sigma for 1-2 distances of 0.004 and sigma for 1-3 distances of 0.004
5. Others
 Sof(Br)=Sof(H12G)=Sof(H12H)=1-FVAR(1)
 Sof(Br22)=Sof(H12E)=Sof(H12F)=FVAR(1)
 Sof(Br1A)=Sof(H11I)=Sof(H11J)=1-FVAR(2)
 Sof(Br19)=Sof(H11G)=Sof(H11H)=FVAR(2)
 Sof(Br1C)=Sof(H14E)=Sof(H14F)=1-FVAR(3)
 Sof(Br23)=Sof(H14C)=Sof(H14D)=FVAR(3)
 Sof(Br1D)=Sof(H11C)=Sof(H11D)=1-FVAR(4)
 Sof(Br20)=Sof(H11A)=Sof(H11B)=FVAR(4)
 Sof(Br1E)=Sof(H11Q)=Sof(H11R)=1-FVAR(5)
 Sof(Br17)=Sof(H11O)=Sof(H11P)=FVAR(5)
 Sof(Br1F)=Sof(H14I)=Sof(H14J)=1-FVAR(6)
 Sof(Br21)=Sof(H14G)=Sof(H14H)=FVAR(6)
 Fixed Sof: Br1B(0.5) Br24(0.5) C1A(0.5) H1AA(0.5) H1AB(0.5) C1B(0.5)
 H1BA(0.5) H1BB(0.5) C142(0.5) H14A(0.5) H14B(0.5) C156(0.5) H15A(0.5)
 H15B(0.5) Cl4(0.5) C153(0.5) H153(0.5) C154(0.5) C155(0.5) H155(0.5) N4(0.5)
 C151(0.5) H151(0.5) C152(0.5) H152(0.5) O25(0.5)
6.a Secondary CH2 refined with riding coordinates:
 C1A(H1AA,H1AB), C1B(H1BA,H1BB), C34(H34A,H34B), C37(H37A,H37B), C72(H72A,
 H72B), C75(H75A,H75B), C77(H77A,H77B), C81(H81A,H81B), C84(H84A,H84B),
 C86(H86A,H86B), C88(H88A,H88B), C91(H91A,H91B), C93(H93A,H93B), C95(H95A,H95B),
  C96(H96A,H96B), C100(H10A,H10B), C103(H10C,H10D), C104(H10E,H10F), C109(H10G,
 H10H), C111(H11A,H11B), C111(H11C,H11D), C114(H11E,H11F), C115(H11G,H11H),
 C115(H11I,H11J), C118(H11K,H11L), C119(H11M,H11N), C120(H12A,H12B), C123(H12C,
 H12D), C126(H12E,H12F), C126(H12G,H12H), C127(H12I,H12J), C130(H13A,H13B),
 C142(H14A,H14B), C143(H14C,H14D), C143(H14E,H14F), C156(H15A,H15B), C7(H7A,
 H7B), C36(H36A,H36B), C44(H44A,H44B), C46(H46A,H46B), C52(H52A,H52B), C79(H79A,
 H79B), C85(H85A,H85B), C87(H87A,H87B), C89(H89A,H89B), C90(H90A,H90B),
 C92(H92A,H92B), C94(H94A,H94B), C97(H97A,H97B), C98(H98A,H98B), C99(H99A,H99B),
  C101(H10I,H10J), C102(H10K,H10L), C105(H10M,H10N), C106(H10O,H10P), C107(H10Q,
 H10R), C108(H10S,H10T), C110(H11O,H11P), C110(H11Q,H11R), C112(H11S,H11T),
 C113(H11U,H11V), C116(H11W,H11X), C117(H11Y,H), C125(H12K,H12L), C134(H13C,
 H13D), C137(H13E,H13F), C147(H14G,H14H), C147(H14I,H14J)
6.b Aromatic/amide H refined with riding coordinates:
 C33(H33), C40(H40), C41(H41), C45(H45), C47(H47), C57(H57), C59(H59),
 C62(H62), C70(H70), C71(H71), C78(H78), C80(H80), C5(H5), C17(H17), C18(H18),
 C22(H22), C30(H30), C42(H42), C43(H43), C51(H51), C64(H64), C65(H65), C68(H68),
  C83(H83), C136(H136), C148(H148), C140(H140), C145(H145), C122(H122),
 C141(H141), C146(H146), C138(H138), C133(H133), C132(H132), C139(H139),
 C144(H144), C153(H153), C155(H155), C151(H151), C152(H152)
6.c Fitted hexagon refined as free rotating group:
 C136(N3,C148,C140,C145,C129), C122(N2,C141,C124,C146,C138), C133(C132,C139,N1,
 C144,C131), C153(C154,C155,N4,C151,C152)
;
_olex2_submission_special_instructions 'No special instructions were received'

loop_
_space_group_symop_operation_xyz
'x, y, z'
'-x, -y, -z'

loop_
_atom_site_label
_atom_site_type_symbol
_atom_site_fract_x
_atom_site_fract_y
_atom_site_fract_z
_atom_site_U_iso_or_equiv
_atom_site_adp_type
_atom_site_occupancy
_atom_site_site_symmetry_order
_atom_site_calc_flag
_atom_site_refinement_flags_posn
_atom_site_refinement_flags_adp
_atom_site_refinement_flags_occupancy
_atom_site_disorder_assembly
_atom_site_disorder_group
Br Br -0.2210(2) 0.5069(2) 0.44550(12) 0.0886(14) Uani 0.463(4) 1 d . . P A 2
Br1A Br -0.06843(13) 0.13130(10) 0.53127(7) 0.0686(7) Uani 0.713(4) 1 d . . P B 2
Br1B Br -0.1233(5) 0.3778(4) 0.4690(3) 0.193(3) Uani 0.5 1 d D U P C 1
Br1C Br -0.4549(14) 0.4342(8) 0.5035(4) 0.149(7) Uani 0.402(19) 1 d . U P D 2
Br1D Br 0.0261(6) 0.1977(5) 0.0776(3) 0.064(3) Uani 0.377(15) 1 d . . P E 2
Br2 Br -0.25322(8) 0.59515(6) 0.04212(5) 0.0523(3) Uani 1 1 d . . . . .
Br3 Br -0.60906(9) 0.27198(5) 0.06784(4) 0.0525(3) Uani 1 1 d . . . . .
Br4 Br -0.32780(8) 0.05924(6) 0.11521(5) 0.0551(3) Uani 1 1 d . . . . .
Br7 Br -0.32167(9) 0.08234(6) 0.47827(5) 0.0608(3) Uani 1 1 d . . . . .
Br8 Br 0.07447(10) 0.44278(6) 0.05576(5) 0.0623(4) Uani 1 1 d . . . . .
Br12 Br -0.66464(11) 0.21431(6) 0.47235(5) 0.0664(4) Uani 1 1 d . . . . .
Br18 Br -0.69780(14) 0.53818(7) 0.08746(9) 0.1010(7) Uani 1 1 d . . . . .
Br19 Br -0.0955(5) 0.2292(2) 0.4617(2) 0.079(2) Uani 0.287(4) 1 d . . P B 1
Br20 Br 0.0005(3) 0.2355(5) 0.06332(19) 0.083(2) Uani 0.623(15) 1 d . . P E 1
Br22 Br -0.0122(3) 0.56405(19) 0.47891(12) 0.1009(14) Uani 0.537(4) 1 d . . P A 1
Br23 Br -0.4119(4) 0.3932(6) 0.4845(3) 0.144(5) Uani 0.598(19) 1 d . U P D 1
Br24 Br -0.1597(3) 0.3103(2) 0.44261(18) 0.1132(15) Uani 0.5 1 d D U P F 2
O3 O -0.5917(4) 0.1826(3) 0.1769(2) 0.0307(13) Uani 1 1 d . . . . .
O4 O -0.6149(5) 0.4284(3) 0.1649(3) 0.0355(15) Uani 1 1 d . . . . .
O6 O -0.2378(4) 0.1309(3) 0.1951(2) 0.0335(14) Uani 1 1 d . . . . .
O17 O -0.1297(5) 0.5531(3) 0.3347(3) 0.0426(17) Uani 1 1 d . . . . .
O18 O -0.0291(5) 0.1511(3) 0.3744(3) 0.0426(17) Uani 1 1 d . . . . .
O19 O 0.0594(5) 0.3709(3) 0.3450(3) 0.0399(15) Uani 1 1 d . U . . .
O20 O -0.3969(5) 0.1458(4) 0.3682(3) 0.0450(18) Uani 1 1 d . . . . .
O21 O 0.0929(5) 0.2495(3) 0.1784(3) 0.0428(17) Uani 1 1 d . . . . .
O23 O -0.5119(5) 0.4714(3) 0.3442(3) 0.0439(17) Uani 1 1 d . . . . .
O9 O -0.3604(5) 0.5811(3) 0.1552(3) 0.0405(16) Uani 1 1 d . . . . .
O10 O -0.0285(5) 0.4566(3) 0.1607(3) 0.0433(17) Uani 1 1 d . . . . .
O12 O -0.6886(5) 0.2799(3) 0.3513(3) 0.0367(15) Uani 1 1 d . . . . .
C1A C -0.0975(17) 0.3449(13) 0.3813(8) 0.068(7) Uani 0.5 1 d D U P F 2
H1AA H -0.111720 0.322847 0.352398 0.082 Uiso 0.5 1 calc R . P F 2
H1AB H -0.121300 0.385320 0.370473 0.082 Uiso 0.5 1 calc R . P F 2
C1B C 0.0080(16) 0.3456(11) 0.3905(8) 0.038(4) Uani 0.5 1 d . U P F 2
H1BA H 0.021573 0.367839 0.419364 0.045 Uiso 0.5 1 calc R . P F 2
H1BB H 0.030938 0.305123 0.402053 0.045 Uiso 0.5 1 calc R . P F 2
C10 C -0.4117(5) 0.1279(4) 0.2809(3) 0.0240(17) Uani 1 1 d . . . . .
C11 C -0.1825(6) 0.1357(4) 0.2387(3) 0.0254(17) Uani 1 1 d . . . . .
C12 C -0.6635(5) 0.2937(3) 0.2596(3) 0.0231(17) Uani 1 1 d . . . . .
C13 C 0.0062(6) 0.4724(4) 0.2462(3) 0.0255(17) Uani 1 1 d . . . . .
C21 C -0.5423(5) 0.1710(4) 0.2248(3) 0.0249(17) Uani 1 1 d . . . . .
C24 C -0.5830(5) 0.1953(3) 0.2660(3) 0.0219(16) Uani 1 1 d . . . . .
C26 C -0.0564(6) 0.4828(4) 0.2029(4) 0.0292(18) Uani 1 1 d . . . . .
C27 C -0.2256(6) 0.1172(3) 0.2869(4) 0.0254(18) Uani 1 1 d . . . . .
C29 C -0.6349(6) 0.3910(4) 0.2101(4) 0.0268(18) Uani 1 1 d . . . . .
C33 C -0.4599(6) 0.1375(4) 0.2328(4) 0.0281(18) Uani 1 1 d . . . . .
H33 H -0.435223 0.120493 0.204365 0.034 Uiso 1 1 calc R . . . .
C34 C -0.6312(6) 0.4794(4) 0.2551(4) 0.0296(19) Uani 1 1 d . . . . .
H34A H -0.667226 0.499797 0.224029 0.036 Uiso 1 1 calc R . . . .
H34B H -0.662113 0.489467 0.287200 0.036 Uiso 1 1 calc R . . . .
C35 C 0.0847(5) 0.3722(4) 0.2533(4) 0.0261(18) Uani 1 1 d . . . . .
C37 C -0.6769(6) 0.2294(4) 0.2599(4) 0.0265(18) Uani 1 1 d . . . . .
H37A H -0.708308 0.223932 0.226340 0.032 Uiso 1 1 calc R . . . .
H37B H -0.720764 0.213293 0.289289 0.032 Uiso 1 1 calc R . . . .
C38 C -0.6405(6) 0.4137(4) 0.2567(4) 0.0289(19) Uani 1 1 d . . . . .
C39 C -0.3450(6) 0.5512(4) 0.2472(4) 0.0283(18) Uani 1 1 d . . . . .
C40 C -0.0182(6) 0.4965(4) 0.2898(4) 0.0308(19) Uani 1 1 d . . . . .
H40 H 0.022709 0.490423 0.320029 0.037 Uiso 1 1 calc R . . . .
C41 C -0.6443(6) 0.3301(4) 0.2117(4) 0.0286(19) Uani 1 1 d . . . . .
H41 H -0.637582 0.314086 0.180193 0.034 Uiso 1 1 calc R . . . .
C45 C -0.5352(6) 0.1856(4) 0.3143(4) 0.0307(19) Uani 1 1 d . . . . .
H45 H -0.561533 0.201124 0.343187 0.037 Uiso 1 1 calc R . . . .
C47 C -0.3815(6) 0.5239(4) 0.2949(4) 0.034(2) Uani 1 1 d . . . . .
H47 H -0.344427 0.522598 0.326294 0.041 Uiso 1 1 calc R . . . .
C48 C 0.0691(6) 0.2490(3) 0.2690(3) 0.0244(17) Uani 1 1 d . . . . .
C49 C -0.5294(6) 0.5019(4) 0.2522(4) 0.0279(18) Uani 1 1 d . . . . .
C54 C -0.4496(6) 0.1537(4) 0.3217(4) 0.0301(19) Uani 1 1 d . . . . .
C56 C -0.1611(6) 0.5410(4) 0.2457(4) 0.0289(19) Uani 1 1 d . . . . .
C57 C -0.0897(6) 0.1567(4) 0.2358(4) 0.0269(18) Uani 1 1 d . . . . .
H57 H -0.060559 0.168591 0.202158 0.032 Uiso 1 1 calc R . . . .
C58 C -0.4003(6) 0.5526(4) 0.2026(4) 0.033(2) Uani 1 1 d . . . . .
C59 C -0.1372(6) 0.5167(4) 0.2031(4) 0.034(2) Uani 1 1 d . . . . .
H59 H -0.177378 0.523357 0.172613 0.040 Uiso 1 1 calc R . . . .
C61 C -0.4711(6) 0.4984(4) 0.2975(4) 0.0302(19) Uani 1 1 d . . . . .
C62 C 0.0958(6) 0.3422(4) 0.2119(4) 0.0295(19) Uani 1 1 d . . . . .
H62 H 0.110513 0.362992 0.177643 0.035 Uiso 1 1 calc R . . . .
C67 C 0.0858(6) 0.2814(4) 0.2197(4) 0.0290(19) Uani 1 1 d . . . . .
C70 C -0.1753(6) 0.1220(4) 0.3320(4) 0.033(2) Uani 1 1 d . . . . .
H70 H -0.205220 0.110105 0.365485 0.040 Uiso 1 1 calc R . . . .
C71 C 0.0583(6) 0.2805(4) 0.3111(4) 0.0305(19) Uani 1 1 d . . . . .
H71 H 0.045783 0.260053 0.345776 0.037 Uiso 1 1 calc R . . . .
C72 C 0.0976(6) 0.4376(4) 0.2455(4) 0.0292(19) Uani 1 1 d . . . . .
H72A H 0.140840 0.446927 0.273689 0.035 Uiso 1 1 calc R . . . .
H72B H 0.130488 0.450470 0.211187 0.035 Uiso 1 1 calc R . . . .
C73 C -0.0808(6) 0.1439(4) 0.3300(4) 0.0308(19) Uani 1 1 d . . . . .
C74 C 0.0655(6) 0.3397(4) 0.3029(4) 0.0297(19) Uani 1 1 d . . . . .
C75 C 0.0649(6) 0.1832(4) 0.2783(4) 0.031(2) Uani 1 1 d . . . . .
H75A H 0.098388 0.168754 0.248968 0.037 Uiso 1 1 calc R . . . .
H75B H 0.099488 0.167659 0.311578 0.037 Uiso 1 1 calc R . . . .
C76 C -0.0373(6) 0.1607(4) 0.2820(4) 0.0290(19) Uani 1 1 d . . . . .
C77 C -0.3254(5) 0.0878(4) 0.2913(4) 0.0259(18) Uani 1 1 d . . . . .
H77A H -0.327585 0.059988 0.266073 0.031 Uiso 1 1 calc R . . . .
H77B H -0.331811 0.064738 0.327387 0.031 Uiso 1 1 calc R . . . .
C78 C -0.4915(6) 0.5280(4) 0.2056(4) 0.032(2) Uani 1 1 d . . . . .
H78 H -0.528321 0.529482 0.174097 0.038 Uiso 1 1 calc R . . . .
C80 C -0.6576(6) 0.3771(4) 0.3031(4) 0.0280(18) Uani 1 1 d . . . . .
H80 H -0.661400 0.392492 0.335012 0.034 Uiso 1 1 calc R . . . .
C81 C -0.2478(6) 0.5827(4) 0.2450(4) 0.034(2) Uani 1 1 d . . . . .
H81A H -0.242785 0.603324 0.275661 0.040 Uiso 1 1 calc R . . . .
H81B H -0.244974 0.612356 0.212384 0.040 Uiso 1 1 calc R . . . .
C82 C -0.6694(6) 0.3180(4) 0.3046(4) 0.0274(18) Uani 1 1 d . . . . .
C84 C -0.5453(7) 0.1655(4) 0.1334(4) 0.035(2) Uani 1 1 d . . . . .
H84A H -0.539464 0.122421 0.138808 0.043 Uiso 1 1 calc R . . . .
H84B H -0.479547 0.182438 0.129331 0.043 Uiso 1 1 calc R . . . .
C86 C -0.1941(7) 0.1410(5) 0.1458(4) 0.041(2) Uani 1 1 d . . . . .
H86A H -0.142682 0.111761 0.144276 0.050 Uiso 1 1 calc R . . . .
H86B H -0.164433 0.180284 0.139395 0.050 Uiso 1 1 calc R . . . .
C88 C -0.6042(9) 0.1868(5) 0.0846(4) 0.047(3) Uani 1 1 d . . . . .
H88A H -0.670737 0.171378 0.090048 0.056 Uiso 1 1 calc R . . . .
H88B H -0.576033 0.171480 0.054233 0.056 Uiso 1 1 calc R . . . .
C91 C -0.4385(7) 0.1665(6) 0.4119(4) 0.045(3) Uani 1 1 d . . . . .
H91A H -0.496366 0.143166 0.424479 0.054 Uiso 1 1 calc R . . . .
H91B H -0.458237 0.207818 0.401502 0.054 Uiso 1 1 calc R . . . .
C93 C -0.2678(8) 0.1368(5) 0.1051(4) 0.046(3) Uani 1 1 d . . . . .
H93A H -0.237423 0.144994 0.069638 0.055 Uiso 1 1 calc R . . . .
H93B H -0.318284 0.166613 0.106552 0.055 Uiso 1 1 calc R . . . .
C95 C -0.4192(7) 0.5889(4) 0.1098(4) 0.038(2) Uani 1 1 d . . . . .
H95A H -0.481715 0.606284 0.117519 0.046 Uiso 1 1 calc R . . . .
H95B H -0.432150 0.550681 0.099069 0.046 Uiso 1 1 calc R . . . .
C96 C 0.1334(8) 0.2763(5) 0.1302(4) 0.047(3) Uani 1 1 d . . . . .
H96A H 0.200755 0.288081 0.135889 0.057 Uiso 1 1 calc R . . . .
H96B H 0.096067 0.311670 0.115579 0.057 Uiso 1 1 calc R . . . .
C100 C -0.0910(8) 0.4646(6) 0.1158(4) 0.051(3) Uani 1 1 d . . . . .
H10A H -0.088603 0.505556 0.097350 0.061 Uiso 1 1 calc R . . . .
H10B H -0.158463 0.455139 0.127023 0.061 Uiso 1 1 calc R . . . .
C103 C -0.3698(9) 0.6275(6) 0.0668(5) 0.057(3) Uani 1 1 d . . . . .
H10C H -0.353436 0.664427 0.079107 0.069 Uiso 1 1 calc R . . . .
H10D H -0.414963 0.637101 0.036600 0.069 Uiso 1 1 calc R . . . .
C104 C -0.3631(8) 0.1609(6) 0.4551(5) 0.054(3) Uani 1 1 d . . . . .
H10E H -0.389766 0.176402 0.485686 0.065 Uiso 1 1 calc R . . . .
H10F H -0.306389 0.184990 0.441865 0.065 Uiso 1 1 calc R . . . .
C109 C -0.0632(8) 0.5452(5) 0.3789(4) 0.048(3) Uani 1 1 d . . . . .
H10G H -0.002842 0.567288 0.369190 0.058 Uiso 1 1 calc R . . . .
H10H H -0.046793 0.503389 0.389551 0.058 Uiso 1 1 calc R . . . .
C111 C 0.1317(9) 0.2344(7) 0.0925(5) 0.064(4) Uani 1 1 d . . . . .
H11A H 0.148170 0.194714 0.111034 0.077 Uiso 0.623(15) 1 calc R . P E 1
H11B H 0.179141 0.246124 0.063808 0.077 Uiso 0.623(15) 1 calc R . P E 1
H11C H 0.179839 0.203851 0.105498 0.077 Uiso 0.377(15) 1 calc R . P E 2
H11D H 0.156537 0.255752 0.058445 0.077 Uiso 0.377(15) 1 calc R . P E 2
C114 C -0.0707(10) 0.1353(7) 0.4246(5) 0.067(4) Uani 1 1 d . . . . .
H11E H -0.081788 0.092564 0.431912 0.081 Uiso 1 1 calc R . . . .
H11F H -0.134040 0.154888 0.425434 0.081 Uiso 1 1 calc R . . . .
C115 C -0.0099(9) 0.1512(8) 0.4641(5) 0.077(5) Uani 1 1 d . . . . .
H11G H 0.057781 0.158815 0.452515 0.092 Uiso 0.287(4) 1 calc R . P B 1
H11H H -0.012971 0.124169 0.498364 0.092 Uiso 0.287(4) 1 calc R . P B 1
H11I H 0.002415 0.193759 0.456413 0.092 Uiso 0.713(4) 1 calc R . P B 2
H11J H 0.052800 0.130788 0.463979 0.092 Uiso 0.713(4) 1 calc R . P B 2
C118 C -0.0563(8) 0.4238(6) 0.0795(5) 0.060(3) Uani 1 1 d . . . . .
H11K H -0.099720 0.427017 0.048421 0.072 Uiso 1 1 calc R . . . .
H11L H -0.058719 0.383039 0.098512 0.072 Uiso 1 1 calc R . . . .
C119 C -0.7270(9) 0.3055(5) 0.3920(4) 0.049(3) Uani 1 1 d . . . . .
H11M H -0.779342 0.333050 0.378351 0.059 Uiso 1 1 calc R . . . .
H11N H -0.676321 0.327327 0.407684 0.059 Uiso 1 1 calc R . . . .
C120 C -0.6577(12) 0.4161(5) 0.1177(5) 0.068(4) Uani 1 1 d . . . . .
H12A H -0.728499 0.411650 0.121862 0.082 Uiso 1 1 calc R . . . .
H12B H -0.630757 0.379660 0.108422 0.082 Uiso 1 1 calc R . . . .
C123 C -0.4508(9) 0.4649(7) 0.3897(5) 0.070(4) Uani 1 1 d . . . . .
H12C H -0.439767 0.502842 0.401223 0.084 Uiso 1 1 calc R . . . .
H12D H -0.387716 0.447809 0.382403 0.084 Uiso 1 1 calc R . . . .
C126 C -0.1135(11) 0.5678(7) 0.4240(6) 0.076(4) Uani 1 1 d . . . . .
H12E H -0.169294 0.542847 0.437185 0.091 Uiso 0.537(4) 1 calc R . P A 1
H12F H -0.136261 0.608383 0.412658 0.091 Uiso 0.537(4) 1 calc R . P A 1
H12G H -0.140977 0.607155 0.411996 0.091 Uiso 0.463(4) 1 calc R . P A 2
H12H H -0.068616 0.569368 0.453798 0.091 Uiso 0.463(4) 1 calc R . P A 2
C127 C -0.7663(9) 0.2567(6) 0.4332(5) 0.063(3) Uani 1 1 d . . . . .
H12I H -0.805023 0.229859 0.415523 0.076 Uiso 1 1 calc R . . . .
H12J H -0.809199 0.273263 0.457746 0.076 Uiso 1 1 calc R . . . .
C130 C -0.6329(13) 0.4688(6) 0.0747(5) 0.072(4) Uani 1 1 d . . . . .
H13A H -0.652190 0.460299 0.039595 0.087 Uiso 1 1 calc R . . . .
H13B H -0.562237 0.475375 0.074176 0.087 Uiso 1 1 calc R . . . .
C142 C -0.032(3) 0.365(2) 0.3741(16) 0.100(13) Uani 0.5 1 d . U P C 1
H14A H -0.081447 0.390825 0.353861 0.120 Uiso 0.5 1 calc R . P C 1
H14B H -0.055704 0.324349 0.377771 0.120 Uiso 0.5 1 calc R . P C 1
C143 C -0.5072(14) 0.4237(9) 0.4309(6) 0.112(8) Uani 1 1 d . U . . .
H14C H -0.536378 0.391777 0.415130 0.135 Uiso 0.598(19) 1 calc R . P D 1
H14D H -0.559082 0.444841 0.446263 0.135 Uiso 0.598(19) 1 calc R . P D 1
H14E H -0.498381 0.382869 0.425530 0.135 Uiso 0.402(19) 1 calc R . P D 2
H14F H -0.576876 0.433232 0.428171 0.135 Uiso 0.402(19) 1 calc R . P D 2
C149 C -0.1002(6) 0.5292(4) 0.2906(4) 0.0307(19) Uani 1 1 d . . . . .
C156 C -0.021(2) 0.3804(14) 0.4251(11) 0.084(9) Uani 0.5 1 d D U P C 1
H15A H 0.004809 0.420652 0.419973 0.101 Uiso 0.5 1 calc R . P C 1
H15B H 0.029290 0.354541 0.443821 0.101 Uiso 0.5 1 calc R . P C 1
Br1 Br -0.22604(8) -0.08574(5) 0.96598(4) 0.0445(3) Uani 1 1 d . . . . .
Br1E Br 0.0982(11) 0.0370(5) 0.5637(2) 0.066(3) Uani 0.320(16) 1 d . . P G 2
Br1F Br -0.5068(10) 0.2727(5) 0.5041(4) 0.071(4) Uani 0.124(4) 1 d . . P H 2
Br5 Br -0.53721(9) 0.11132(6) 0.56414(5) 0.0578(3) Uani 1 1 d . . . . .
Br6 Br -0.48369(9) 0.08216(5) 0.99402(5) 0.0532(3) Uani 1 1 d . . . . .
Br9 Br -0.25560(9) -0.08798(6) 0.58436(6) 0.0653(4) Uani 1 1 d . . . . .
Br10 Br -0.20704(9) 0.52663(6) 0.60405(5) 0.0591(3) Uani 1 1 d . . . . .
Br11 Br 0.21961(13) 0.23584(6) 0.94786(6) 0.0771(5) Uani 1 1 d . . . . .
Br13 Br 0.11741(13) 0.26695(8) 0.55902(6) 0.0817(5) Uani 1 1 d . . . . .
Br14 Br -0.36661(12) 0.23606(8) 1.00250(6) 0.0806(5) Uani 1 1 d . . . . .
Br15 Br 0.09231(12) -0.08076(7) 0.99205(9) 0.0928(6) Uani 1 1 d . . . . .
Br16 Br -0.15058(13) 0.32999(9) 0.96030(6) 0.0888(5) Uani 1 1 d . . . . .
Br17 Br 0.1525(5) 0.02076(12) 0.57124(11) 0.0571(14) Uani 0.680(16) 1 d . . P G 1
Br21 Br -0.6406(2) 0.36692(13) 0.58988(19) 0.185(2) Uani 0.876(4) 1 d . U P H 1
O1 O -0.1633(4) -0.0318(3) 0.6773(2) 0.0297(13) Uani 1 1 d . . . . .
O2 O -0.5219(4) 0.0165(3) 0.6681(2) 0.0317(14) Uani 1 1 d . . . . .
O5 O -0.5454(5) 0.2636(3) 0.6662(3) 0.0362(15) Uani 1 1 d . . . . .
O16 O -0.2723(5) 0.4065(3) 0.6687(3) 0.0415(16) Uani 1 1 d . . . . .
O22 O 0.0420(5) 0.2916(3) 0.6669(3) 0.0423(17) Uani 1 1 d . . . . .
O24 O 0.1492(5) 0.0963(3) 0.6611(3) 0.0468(19) Uani 1 1 d . . . . .
O7 O -0.3102(4) -0.0258(3) 0.8539(2) 0.0373(16) Uani 1 1 d . . . . .
O8 O -0.4477(5) 0.2992(3) 0.8517(3) 0.0375(15) Uani 1 1 d . . . . .
O11 O -0.6104(5) 0.1067(3) 0.8497(3) 0.0403(16) Uani 1 1 d . . . . .
O13 O 0.1491(5) 0.1928(3) 0.8430(2) 0.0384(16) Uani 1 1 d . . . . .
O14 O 0.0528(4) -0.0236(3) 0.8568(3) 0.0421(17) Uani 1 1 d . U . . .
O15 O -0.0529(5) 0.3727(3) 0.8493(3) 0.0424(16) Uani 1 1 d . . . . .
C1 C -0.1474(5) -0.0503(3) 0.7689(3) 0.0221(16) Uani 1 1 d . . . . .
C2 C 0.1636(5) 0.2032(4) 0.7516(3) 0.0247(17) Uani 1 1 d . . . . .
C3 C -0.3332(5) -0.0399(3) 0.7662(3) 0.0230(16) Uani 1 1 d . . . . .
C4 C -0.1057(5) -0.0289(4) 0.7217(3) 0.0247(17) Uani 1 1 d . . . . .
C5 C -0.0123(6) -0.0082(4) 0.7187(3) 0.0256(17) Uani 1 1 d . . . . .
H5 H 0.016077 0.004535 0.684910 0.031 Uiso 1 1 calc R . . . .
C6 C -0.4693(6) 0.0051(4) 0.7143(3) 0.0246(17) Uani 1 1 d . . . . .
C7 C -0.2458(5) -0.0799(3) 0.7730(3) 0.0231(17) Uani 1 1 d . . . . .
H7A H -0.249129 -0.105493 0.745869 0.028 Uiso 1 1 calc R . . . .
H7B H -0.250340 -0.105331 0.808080 0.028 Uiso 1 1 calc R . . . .
C8 C -0.2708(6) 0.3782(4) 0.7607(4) 0.0281(19) Uani 1 1 d . . . . .
C9 C 0.1497(5) 0.0818(3) 0.7550(3) 0.0232(17) Uani 1 1 d . . . . .
C14 C 0.0408(5) -0.0055(4) 0.7637(3) 0.0249(17) Uani 1 1 d . . . . .
C15 C 0.1526(6) 0.1661(4) 0.7988(4) 0.0289(19) Uani 1 1 d . . . . .
C16 C -0.5047(6) 0.0270(4) 0.7573(3) 0.0256(17) Uani 1 1 d . . . . .
C17 C -0.3847(6) -0.0290(3) 0.7192(3) 0.0242(17) Uani 1 1 d . . . . .
H17 H -0.362481 -0.044912 0.689631 0.029 Uiso 1 1 calc R . . . .
C18 C 0.0586(6) 0.3217(3) 0.8001(3) 0.0250(17) Uani 1 1 d . . . . .
H18 H 0.100565 0.313655 0.829735 0.030 Uiso 1 1 calc R . . . .
C19 C -0.3663(6) -0.0143(4) 0.8085(3) 0.0259(17) Uani 1 1 d . . . . .
C20 C -0.5894(5) 0.1245(4) 0.7565(4) 0.0269(18) Uani 1 1 d . . . . .
C22 C -0.0953(6) -0.0492(4) 0.8154(4) 0.0260(17) Uani 1 1 d . . . . .
H22 H -0.122691 -0.064567 0.848839 0.031 Uiso 1 1 calc R . . . .
C23 C -0.0250(6) 0.3531(4) 0.8038(4) 0.0276(18) Uani 1 1 d . . . . .
C25 C 0.0824(6) 0.3015(3) 0.7535(3) 0.0249(17) Uani 1 1 d . . . . .
C28 C -0.0871(6) 0.3681(3) 0.7608(4) 0.0283(19) Uani 1 1 d . . . . .
C30 C -0.5732(6) 0.1637(4) 0.7103(4) 0.0260(18) Uani 1 1 d . . . . .
H30 H -0.568748 0.149764 0.677593 0.031 Uiso 1 1 calc R . . . .
C31 C -0.5942(6) 0.1459(4) 0.8034(4) 0.0295(19) Uani 1 1 d . . . . .
C32 C -0.5678(5) 0.2440(4) 0.7586(4) 0.0282(19) Uani 1 1 d . . . . .
C36 C 0.1434(5) 0.0158(4) 0.7588(4) 0.0261(18) Uani 1 1 d . . . . .
H36A H 0.172967 0.004505 0.726911 0.031 Uiso 1 1 calc R . . . .
H36B H 0.180552 -0.003257 0.790053 0.031 Uiso 1 1 calc R . . . .
C42 C -0.3122(6) 0.3504(4) 0.8070(4) 0.0308(19) Uani 1 1 d . . . . .
H42 H -0.278044 0.347775 0.839472 0.037 Uiso 1 1 calc R . . . .
C43 C 0.1660(6) 0.1788(4) 0.7065(4) 0.0295(19) Uani 1 1 d . . . . .
H43 H 0.173473 0.203540 0.673212 0.035 Uiso 1 1 calc R . . . .
C44 C -0.5601(6) 0.3092(4) 0.7598(4) 0.032(2) Uani 1 1 d . . . . .
H44A H -0.592948 0.317533 0.791982 0.038 Uiso 1 1 calc R . . . .
H44B H -0.594647 0.330858 0.728705 0.038 Uiso 1 1 calc R . . . .
C46 C -0.5994(6) 0.0596(3) 0.7542(4) 0.0269(18) Uani 1 1 d . . . . .
H46A H -0.641160 0.041406 0.783816 0.032 Uiso 1 1 calc R . . . .
H46B H -0.632229 0.055368 0.720757 0.032 Uiso 1 1 calc R . . . .
C50 C -0.4029(6) 0.3263(4) 0.8064(4) 0.032(2) Uani 1 1 d . . . . .
C51 C -0.4519(6) 0.0167(4) 0.8045(3) 0.0279(18) Uani 1 1 d . . . . .
H51 H -0.475353 0.031308 0.834529 0.033 Uiso 1 1 calc R . . . .
C52 C 0.1742(6) 0.2686(4) 0.7492(4) 0.0303(19) Uani 1 1 d . . . . .
H52A H 0.217960 0.275375 0.778064 0.036 Uiso 1 1 calc R . . . .
H52B H 0.205819 0.285101 0.715247 0.036 Uiso 1 1 calc R . . . .
C53 C -0.0021(5) -0.0252(4) 0.8120(3) 0.0248(17) Uani 1 1 d . . . . .
C55 C -0.5632(6) 0.2238(4) 0.7107(4) 0.0301(19) Uani 1 1 d . . . . .
C60 C 0.1579(6) 0.1196(4) 0.7080(4) 0.0300(19) Uani 1 1 d . . . . .
C63 C 0.0174(6) 0.3136(4) 0.7119(4) 0.033(2) Uani 1 1 d . . . . .
C64 C 0.1476(6) 0.1069(4) 0.8012(4) 0.0294(19) Uani 1 1 d . . . . .
H64 H 0.142541 0.082255 0.834700 0.035 Uiso 1 1 calc R . . . .
C65 C -0.0649(6) 0.3468(4) 0.7149(4) 0.0317(19) Uani 1 1 d . . . . .
H65 H -0.106576 0.355005 0.685126 0.038 Uiso 1 1 calc R . . . .
C66 C -0.4568(6) 0.3315(4) 0.7594(3) 0.0254(18) Uani 1 1 d . . . . .
C68 C -0.5844(6) 0.2060(4) 0.8038(4) 0.033(2) Uani 1 1 d . . . . .
H68 H -0.589399 0.220141 0.836376 0.039 Uiso 1 1 calc R . . . .
C69 C -0.3218(6) 0.3806(4) 0.7141(4) 0.0288(19) Uani 1 1 d . . . . .
C79 C -0.1725(6) 0.4076(4) 0.7630(4) 0.034(2) Uani 1 1 d . . . . .
H79A H -0.168061 0.440673 0.733151 0.040 Uiso 1 1 calc R . . . .
H79B H -0.168872 0.423908 0.796245 0.040 Uiso 1 1 calc R . . . .
C83 C -0.4141(6) 0.3585(4) 0.7135(4) 0.0308(19) Uani 1 1 d . . . . .
H83 H -0.448382 0.362078 0.680950 0.037 Uiso 1 1 calc R . . . .
C85 C -0.1188(7) -0.0164(5) 0.6268(4) 0.038(2) Uani 1 1 d . . . . .
H85A H -0.069877 -0.046073 0.621894 0.046 Uiso 1 1 calc R . . . .
H85B H -0.086027 0.021789 0.624296 0.046 Uiso 1 1 calc R . . . .
C87 C -0.3471(6) -0.0029(5) 0.8983(4) 0.039(2) Uani 1 1 d . . . . .
H87A H -0.404519 -0.025101 0.913259 0.047 Uiso 1 1 calc R . . . .
H87B H -0.365092 0.038714 0.887840 0.047 Uiso 1 1 calc DR . . . .
C89 C -0.4805(8) 0.0020(5) 0.6213(4) 0.043(2) Uani 1 1 d . . . . .
H89A H -0.478101 -0.040966 0.623981 0.052 Uiso 1 1 calc R . . . .
H89B H -0.413556 0.017110 0.617180 0.052 Uiso 1 1 calc R . . . .
C90 C 0.2183(8) 0.1115(5) 0.6230(4) 0.045(3) Uani 1 1 d . . . . .
H90A H 0.279480 0.091954 0.635597 0.054 Uiso 1 1 calc R . . . .
H90B H 0.229207 0.154171 0.618712 0.054 Uiso 1 1 calc R . . . .
C92 C -0.1945(8) -0.0132(5) 0.5851(4) 0.046(3) Uani 1 1 d . . . . .
H92A H -0.164904 0.000794 0.550079 0.055 Uiso 1 1 calc R . . . .
H92B H -0.244256 0.015500 0.591260 0.055 Uiso 1 1 calc R . . . .
C94 C -0.5696(9) 0.0686(5) 0.9384(5) 0.055(3) Uani 1 1 d . . . . .
H94A H -0.549353 0.033173 0.924655 0.066 Uiso 1 1 calc R . . . .
H94B H -0.636173 0.062394 0.952369 0.066 Uiso 1 1 calc R . . . .
C97 C -0.2622(7) -0.0099(5) 0.9393(4) 0.045(3) Uani 1 1 d . . . . .
H97A H -0.281061 0.009443 0.969340 0.055 Uiso 1 1 calc R . . . .
H97B H -0.205140 0.011136 0.922248 0.055 Uiso 1 1 calc DR . . . .
C98 C -0.3294(8) 0.4249(5) 0.6231(4) 0.049(3) Uani 1 1 d . . . . .
H98A H -0.381308 0.451740 0.630417 0.059 Uiso 1 1 calc R . . . .
H98B H -0.358701 0.391161 0.610175 0.059 Uiso 1 1 calc R . . . .
C99 C 0.1294(10) 0.1559(5) 0.8917(4) 0.048(3) Uani 1 1 d . . . . .
H99A H 0.186056 0.130899 0.903129 0.058 Uiso 1 1 calc R . . . .
H99B H 0.073630 0.130345 0.887773 0.058 Uiso 1 1 calc R . . . .
C101 C -0.3883(8) 0.2894(5) 0.8967(5) 0.050(3) Uani 1 1 d . . . . .
H10I H -0.373621 0.326757 0.908720 0.061 Uiso 1 1 calc R . . . .
H10J H -0.326808 0.271106 0.888702 0.061 Uiso 1 1 calc R . . . .
C102 C 0.0102(8) 0.3642(6) 0.8924(4) 0.051(3) Uani 1 1 d . . . . .
H10K H 0.068910 0.388307 0.884153 0.061 Uiso 1 1 calc R . . . .
H10L H 0.029763 0.322672 0.900841 0.061 Uiso 1 1 calc R . . . .
C105 C -0.5669(9) 0.1209(5) 0.8946(4) 0.049(3) Uani 1 1 d . . . . .
H10M H -0.601347 0.154059 0.905816 0.058 Uiso 1 1 calc R . . . .
H10N H -0.499092 0.132846 0.886574 0.058 Uiso 1 1 calc R . . . .
C106 C -0.4432(9) 0.2493(6) 0.9391(5) 0.057(3) Uani 1 1 d . . . . .
H10O H -0.456507 0.211704 0.927248 0.068 Uiso 1 1 calc R . . . .
H10P H -0.505682 0.267218 0.946120 0.068 Uiso 1 1 calc R . . . .
C107 C -0.5390(9) 0.0278(6) 0.5745(4) 0.056(3) Uani 1 1 d . . . . .
H10Q H -0.606482 0.013885 0.579498 0.067 Uiso 1 1 calc R . . . .
H10R H -0.513127 0.014603 0.542492 0.067 Uiso 1 1 calc R . . . .
C108 C 0.0881(9) -0.0111(7) 0.9441(4) 0.068(4) Uani 1 1 d . U . . .
H10S H 0.075440 0.021315 0.963783 0.082 Uiso 1 1 calc R . . . .
H10T H 0.152094 -0.004125 0.927010 0.082 Uiso 1 1 calc R . . . .
C110 C 0.1956(9) 0.0972(7) 0.5723(5) 0.066(4) Uani 1 1 d . . . . .
H11O H 0.254002 0.104049 0.549835 0.079 Uiso 0.680(16) 1 calc R . P G 1
H11P H 0.145261 0.124564 0.555775 0.079 Uiso 0.680(16) 1 calc R . P G 1
H11Q H 0.256855 0.085234 0.557328 0.079 Uiso 0.320(16) 1 calc R . P G 2
H11R H 0.175000 0.133797 0.549469 0.079 Uiso 0.320(16) 1 calc R . P G 2
C112 C 0.1072(11) 0.1937(5) 0.9320(5) 0.060(3) Uani 1 1 d . . . . .
H11S H 0.083287 0.169149 0.964805 0.072 Uiso 1 1 calc R . . . .
H11T H 0.055592 0.221740 0.918267 0.072 Uiso 1 1 calc R . . . .
C113 C -0.0310(9) 0.2898(6) 0.6299(5) 0.054(3) Uani 1 1 d . . . . .
H11U H -0.039605 0.328800 0.607837 0.065 Uiso 1 1 calc R . . . .
H11V H -0.092814 0.278057 0.648093 0.065 Uiso 1 1 calc R . . . .
C116 C -0.2566(10) 0.4564(6) 0.5830(5) 0.059(3) Uani 1 1 d . . . . .
H11W H -0.288288 0.466600 0.547987 0.071 Uiso 1 1 calc R . . . .
H11X H -0.202209 0.429794 0.579306 0.071 Uiso 1 1 calc R . . . .
C117 C -0.0436(10) 0.3821(7) 0.9396(5) 0.068(4) Uani 1 1 d . . . . .
H11Y H -0.067746 0.422575 0.929722 0.081 Uiso 1 1 calc R . . . .
H H 0.001377 0.380911 0.969816 0.081 Uiso 1 1 calc R . . . .
C125 C -0.0011(10) 0.2456(6) 0.5957(5) 0.065(3) Uani 1 1 d . . . . .
H12K H -0.052737 0.242408 0.569633 0.077 Uiso 1 1 calc R . . . .
H12L H 0.006517 0.206844 0.618354 0.077 Uiso 1 1 calc R . . . .
C134 C 0.0120(10) -0.0100(8) 0.9016(5) 0.079(4) Uani 1 1 d . U . . .
H13C H -0.039581 -0.038401 0.914326 0.094 Uiso 1 1 calc R . . . .
H13D H -0.017471 0.029367 0.893643 0.094 Uiso 1 1 calc R . . . .
C137 C -0.5669(14) 0.2485(6) 0.6169(5) 0.081(5) Uani 1 1 d . . . . .
H13E H -0.633017 0.232299 0.617045 0.097 Uiso 1 1 calc R . . . .
H13F H -0.520808 0.218654 0.608734 0.097 Uiso 1 1 calc R . . . .
C147 C -0.5590(17) 0.3022(7) 0.5770(6) 0.112(8) Uani 1 1 d . U . . .
H14G H -0.575715 0.292661 0.541924 0.134 Uiso 0.876(4) 1 calc R . P H 1
H14H H -0.490892 0.315334 0.575429 0.134 Uiso 0.876(4) 1 calc R . P H 1
H14I H -0.512653 0.329832 0.588715 0.134 Uiso 0.124(4) 1 calc R . P H 2
H14J H -0.622594 0.321652 0.570867 0.134 Uiso 0.124(4) 1 calc R . P H 2
Cl1 Cl -0.0813(3) 0.1466(2) 0.7263(2) 0.0910(13) Uani 1 1 d . . . . .
C136 C -0.1072(7) 0.2073(4) 0.8031(4) 0.088(5) Uani 1 1 d . U . . .
H136 H -0.070977 0.235050 0.779388 0.105 Uiso 1 1 calc R . . . .
N3 N -0.1420(8) 0.2217(4) 0.8501(5) 0.139(6) Uani 1 1 d G U . . .
C148 C -0.1950(8) 0.1811(5) 0.8848(4) 0.163(9) Uani 1 1 d G U . . .
H148 H -0.218783 0.190900 0.916891 0.195 Uiso 1 1 calc R . . . .
C140 C -0.2131(7) 0.1261(4) 0.8725(4) 0.166(10) Uani 1 1 d G U . . .
H140 H -0.249308 0.098401 0.896184 0.200 Uiso 1 1 calc DR . . . .
C145 C -0.1783(8) 0.1118(3) 0.8255(5) 0.128(7) Uani 1 1 d G U . . .
H145 H -0.190668 0.074226 0.817080 0.154 Uiso 1 1 calc R . . . .
C129 C -0.1253(7) 0.1524(4) 0.7908(4) 0.071(3) Uani 1 1 d G U . . .
Cl2 Cl -0.3482(4) 0.4412(2) 1.0703(2) 0.1162(18) Uani 1 1 d . . . . .
C122 C -0.3488(7) 0.2661(3) 1.1698(4) 0.093(4) Uani 1 1 d . U . . .
H122 H -0.347858 0.228186 1.190730 0.112 Uiso 1 1 calc R . . . .
N2 N -0.2971(8) 0.2773(4) 1.1227(5) 0.105(4) Uani 1 1 d G U . . .
C141 C -0.2984(7) 0.3327(4) 1.0922(3) 0.089(4) Uani 1 1 d G U . . .
H141 H -0.263089 0.340344 1.059946 0.107 Uiso 1 1 calc R . . . .
C124 C -0.3515(7) 0.3770(3) 1.1087(4) 0.071(3) Uani 1 1 d G U . . .
C146 C -0.4032(7) 0.3659(4) 1.1558(4) 0.111(6) Uani 1 1 d G U . . .
H146 H -0.439515 0.396189 1.167171 0.133 Uiso 1 1 calc R . . . .
C138 C -0.4019(7) 0.3104(5) 1.1864(4) 0.100(5) Uani 1 1 d G U . . .
H138 H -0.437220 0.302803 1.218619 0.120 Uiso 1 1 calc R . . . .
Cl3 Cl -0.2762(4) 0.2791(2) 0.5710(2) 0.1195(18) Uani 1 1 d . . . . .
C133 C -0.3172(6) 0.2237(4) 0.6688(4) 0.078(4) Uani 1 1 d . . . . .
H133 H -0.327590 0.261120 0.678018 0.094 Uiso 1 1 calc R . . . .
C132 C -0.3278(6) 0.1738(5) 0.7068(3) 0.077(4) Uani 1 1 d G . . . .
H132 H -0.345413 0.177022 0.741972 0.093 Uiso 1 1 calc R . . . .
C139 C -0.3127(7) 0.1191(4) 0.6932(4) 0.102(7) Uani 1 1 d G . . . .
H139 H -0.319945 0.084939 0.719204 0.122 Uiso 1 1 calc R . . . .
N1 N -0.2870(8) 0.1143(3) 0.6417(5) 0.100(5) Uani 1 1 d G . . . .
C144 C -0.2764(7) 0.1643(5) 0.6037(3) 0.089(5) Uani 1 1 d G . . . .
H144 H -0.258828 0.161052 0.568526 0.107 Uiso 1 1 calc R . . . .
C131 C -0.2915(7) 0.2190(4) 0.6173(3) 0.065(3) Uani 1 1 d G . . . .
Cl4 Cl -0.4240(6) 0.3341(5) 0.3398(5) 0.109(3) Uani 0.5 1 d . U P I 2
C153 C -0.3020(11) 0.3830(5) 0.2675(7) 0.062(5) Uani 0.5 1 d . U P I 2
H153 H -0.338889 0.417750 0.265920 0.075 Uiso 0.5 1 calc R . P I 2
C154 C -0.3262(10) 0.3335(7) 0.3036(6) 0.064(5) Uani 0.5 1 d G U P I 2
C155 C -0.2723(11) 0.2827(5) 0.3058(6) 0.056(4) Uani 0.5 1 d G U P I 2
H155 H -0.288800 0.248803 0.330469 0.067 Uiso 0.5 1 calc R . P I 2
N4 N -0.1942(10) 0.2815(5) 0.2719(6) 0.064(4) Uani 0.5 1 d G U P I 2
C151 C -0.1700(9) 0.3310(7) 0.2358(6) 0.056(4) Uani 0.5 1 d G U P I 2
H151 H -0.116601 0.330209 0.212699 0.067 Uiso 0.5 1 calc R . P I 2
C152 C -0.2239(11) 0.3818(5) 0.2336(6) 0.054(4) Uani 0.5 1 d G U P I 2
H152 H -0.207392 0.415706 0.208922 0.065 Uiso 0.5 1 calc R . P I 2
O25 O -0.1497(7) 0.3402(5) 0.2081(4) 0.020(2) Uani 0.5 1 d . U P J 1

loop_
_atom_site_aniso_label
_atom_site_aniso_U_11
_atom_site_aniso_U_22
_atom_site_aniso_U_33
_atom_site_aniso_U_23
_atom_site_aniso_U_13
_atom_site_aniso_U_12
Br 0.068(2) 0.146(4) 0.0475(18) -0.0042(19) 0.0081(14) -0.023(2)
Br1A 0.0590(11) 0.1011(17) 0.0473(11) -0.0168(10) -0.0022(8) -0.0192(10)
Br1B 0.188(5) 0.276(8) 0.148(5) -0.128(5) 0.114(4) -0.086(5)
Br1C 0.162(10) 0.179(10) 0.084(4) 0.036(6) -0.044(5) -0.085(8)
Br1D 0.069(3) 0.077(5) 0.055(3) -0.036(3) 0.012(2) -0.026(3)
Br2 0.0504(6) 0.0612(7) 0.0477(6) -0.0162(5) 0.0031(5) -0.0023(5)
Br3 0.0700(7) 0.0435(6) 0.0420(6) -0.0016(5) -0.0006(5) 0.0057(5)
Br4 0.0437(6) 0.0668(8) 0.0609(7) -0.0281(6) -0.0083(5) -0.0073(5)
Br7 0.0554(7) 0.0790(9) 0.0458(7) -0.0044(6) -0.0035(5) 0.0148(6)
Br8 0.0665(8) 0.0779(9) 0.0465(7) -0.0216(6) -0.0055(5) 0.0239(7)
Br12 0.0801(9) 0.0657(8) 0.0511(7) -0.0032(6) -0.0013(6) 0.0143(7)
Br18 0.1026(12) 0.0599(9) 0.1291(15) 0.0160(10) -0.0578(12) -0.0010(9)
Br19 0.130(5) 0.058(3) 0.055(3) -0.022(2) 0.004(3) -0.008(3)
Br20 0.0540(15) 0.137(7) 0.071(2) -0.054(3) -0.0026(13) -0.019(2)
Br22 0.114(3) 0.139(3) 0.0541(17) -0.0305(18) -0.0149(16) 0.042(2)
Br23 0.102(3) 0.218(9) 0.078(4) 0.069(5) -0.038(2) -0.041(4)
Br24 0.106(3) 0.125(3) 0.116(3) -0.044(3) 0.069(2) -0.043(2)
O3 0.027(3) 0.035(3) 0.029(3) -0.004(3) 0.001(2) 0.004(3)
O4 0.042(4) 0.032(3) 0.034(4) -0.007(3) -0.008(3) -0.006(3)
O6 0.024(3) 0.044(4) 0.036(4) -0.017(3) 0.001(3) -0.003(3)
O17 0.038(4) 0.054(4) 0.042(4) -0.025(3) -0.001(3) 0.012(3)
O18 0.028(3) 0.056(5) 0.041(4) -0.002(3) -0.001(3) -0.004(3)
O19 0.055(4) 0.030(3) 0.037(4) -0.012(3) 0.002(3) 0.001(3)
O20 0.033(3) 0.069(5) 0.035(4) -0.015(3) -0.008(3) 0.016(3)
O21 0.061(4) 0.030(4) 0.042(4) -0.019(3) 0.009(3) 0.000(3)
O23 0.036(4) 0.054(5) 0.038(4) 0.002(3) -0.003(3) -0.005(3)
O9 0.042(4) 0.041(4) 0.039(4) -0.007(3) 0.003(3) -0.013(3)
O10 0.046(4) 0.048(4) 0.042(4) -0.024(3) -0.009(3) 0.017(3)
O12 0.042(4) 0.030(3) 0.040(4) -0.011(3) 0.012(3) -0.004(3)
C1A 0.039(9) 0.09(2) 0.082(19) -0.030(15) 0.012(9) 0.002(10)
C1B 0.043(9) 0.043(12) 0.030(8) -0.019(7) -0.003(6) 0.002(9)
C10 0.015(4) 0.020(4) 0.036(5) -0.001(3) -0.002(3) 0.002(3)
C11 0.019(4) 0.023(4) 0.035(5) -0.007(4) -0.003(3) -0.002(3)
C12 0.013(3) 0.018(4) 0.039(5) -0.008(3) -0.003(3) 0.003(3)
C13 0.023(4) 0.020(4) 0.034(5) -0.005(3) -0.003(3) 0.001(3)
C21 0.014(3) 0.022(4) 0.039(5) -0.004(4) 0.001(3) -0.004(3)
C24 0.019(4) 0.011(4) 0.036(5) -0.003(3) 0.002(3) 0.004(3)
C26 0.029(4) 0.028(5) 0.032(5) -0.010(4) 0.000(3) 0.004(4)
C27 0.018(4) 0.015(4) 0.041(5) 0.000(3) 0.000(3) 0.002(3)
C29 0.019(4) 0.024(4) 0.037(5) -0.005(4) -0.002(3) -0.001(3)
C33 0.025(4) 0.022(4) 0.040(5) -0.011(4) 0.006(3) -0.006(3)
C34 0.027(4) 0.016(4) 0.048(6) -0.012(4) 0.005(4) 0.002(3)
C35 0.015(4) 0.026(4) 0.041(5) -0.014(4) -0.002(3) 0.000(3)
C37 0.024(4) 0.018(4) 0.038(5) -0.007(4) -0.005(3) 0.000(3)
C38 0.018(4) 0.024(4) 0.045(5) -0.009(4) 0.002(3) 0.002(3)
C39 0.022(4) 0.022(4) 0.044(5) -0.012(4) 0.004(4) 0.001(3)
C40 0.031(4) 0.022(4) 0.041(5) -0.009(4) -0.002(4) -0.002(4)
C41 0.019(4) 0.026(4) 0.043(5) -0.012(4) -0.003(3) 0.005(3)
C45 0.027(4) 0.033(5) 0.034(5) -0.012(4) 0.002(3) 0.003(4)
C47 0.025(4) 0.028(5) 0.050(6) -0.009(4) -0.005(4) 0.002(4)
C48 0.020(4) 0.015(4) 0.039(5) -0.007(3) -0.003(3) 0.001(3)
C49 0.029(4) 0.020(4) 0.037(5) -0.011(4) 0.006(4) 0.000(3)
C54 0.020(4) 0.033(5) 0.038(5) -0.007(4) -0.007(3) 0.003(4)
C56 0.023(4) 0.021(4) 0.043(5) -0.006(4) 0.003(4) -0.001(3)
C57 0.027(4) 0.018(4) 0.035(5) -0.003(3) 0.006(3) -0.003(3)
C58 0.029(4) 0.022(4) 0.051(6) -0.010(4) 0.009(4) -0.005(4)
C59 0.033(5) 0.026(5) 0.043(5) -0.012(4) -0.012(4) 0.005(4)
C61 0.031(4) 0.026(5) 0.034(5) -0.005(4) 0.004(4) -0.002(4)
C62 0.027(4) 0.028(5) 0.034(5) -0.008(4) 0.005(3) 0.001(4)
C67 0.024(4) 0.034(5) 0.033(5) -0.019(4) 0.000(3) 0.001(4)
C70 0.020(4) 0.040(5) 0.037(5) -0.003(4) 0.005(3) 0.002(4)
C71 0.032(4) 0.028(5) 0.033(5) -0.008(4) 0.002(4) 0.003(4)
C72 0.026(4) 0.027(5) 0.034(5) -0.006(4) -0.006(3) -0.003(4)
C73 0.023(4) 0.026(5) 0.045(5) -0.009(4) -0.008(4) 0.001(3)
C74 0.026(4) 0.027(5) 0.038(5) -0.010(4) -0.003(4) -0.004(4)
C75 0.017(4) 0.025(4) 0.052(6) -0.007(4) -0.004(4) 0.001(3)
C76 0.025(4) 0.014(4) 0.050(6) -0.011(4) 0.001(4) 0.001(3)
C77 0.018(4) 0.020(4) 0.039(5) -0.003(4) 0.001(3) 0.000(3)
C78 0.024(4) 0.028(5) 0.044(6) -0.009(4) -0.005(4) 0.004(4)
C80 0.025(4) 0.028(5) 0.032(5) -0.009(4) 0.004(3) 0.002(3)
C81 0.023(4) 0.028(5) 0.052(6) -0.012(4) 0.001(4) 0.000(4)
C82 0.021(4) 0.024(4) 0.037(5) -0.004(4) 0.001(3) 0.002(3)
C84 0.035(5) 0.039(5) 0.036(5) -0.015(4) -0.002(4) 0.009(4)
C86 0.032(5) 0.048(6) 0.047(6) -0.015(5) 0.000(4) -0.001(4)
C88 0.066(7) 0.042(6) 0.037(6) -0.019(5) -0.005(5) 0.004(5)
C91 0.039(5) 0.069(8) 0.030(5) -0.019(5) -0.001(4) 0.009(5)
C93 0.043(6) 0.060(7) 0.037(6) -0.018(5) 0.005(4) -0.002(5)
C95 0.037(5) 0.038(5) 0.039(5) -0.002(4) -0.002(4) 0.005(4)
C96 0.044(6) 0.059(7) 0.044(6) -0.026(5) 0.007(5) -0.003(5)
C100 0.053(6) 0.063(7) 0.045(6) -0.033(6) -0.018(5) 0.024(6)
C103 0.065(7) 0.066(8) 0.040(6) -0.006(6) 0.005(5) 0.009(6)
C104 0.046(6) 0.064(8) 0.054(7) -0.010(6) -0.001(5) -0.006(6)
C109 0.056(6) 0.054(7) 0.037(6) -0.016(5) -0.001(5) 0.003(5)
C111 0.058(7) 0.086(10) 0.057(8) -0.037(7) 0.009(6) 0.000(7)
C114 0.065(8) 0.085(10) 0.055(8) -0.022(7) 0.004(6) -0.030(7)
C115 0.048(7) 0.126(14) 0.047(7) 0.012(8) -0.010(6) -0.008(8)
C118 0.049(6) 0.078(9) 0.065(8) -0.045(7) -0.010(6) 0.019(6)
C119 0.056(6) 0.050(7) 0.040(6) -0.003(5) 0.022(5) 0.007(5)
C120 0.117(12) 0.036(6) 0.047(7) 0.004(5) -0.023(7) -0.015(7)
C123 0.042(6) 0.101(11) 0.058(8) 0.013(7) -0.011(5) -0.021(7)
C126 0.076(9) 0.091(11) 0.070(9) -0.043(8) -0.009(7) 0.020(8)
C127 0.065(8) 0.062(8) 0.062(8) -0.009(6) 0.024(6) 0.011(7)
C130 0.123(12) 0.050(7) 0.043(7) -0.005(6) -0.021(7) -0.013(8)
C142 0.087(17) 0.14(4) 0.083(18) -0.05(2) 0.042(15) -0.01(2)
C143 0.116(13) 0.138(16) 0.057(9) 0.056(10) -0.045(9) -0.054(12)
C149 0.035(5) 0.028(5) 0.033(5) -0.014(4) 0.002(4) -0.002(4)
C156 0.12(2) 0.072(19) 0.064(14) -0.011(13) 0.045(14) -0.041(17)
Br1 0.0512(6) 0.0400(6) 0.0409(6) -0.0033(4) -0.0090(4) 0.0010(5)
Br1E 0.066(6) 0.076(5) 0.058(3) -0.019(3) 0.015(3) -0.029(5)
Br1F 0.118(10) 0.057(7) 0.031(5) 0.007(4) 0.010(5) 0.013(6)
Br5 0.0552(7) 0.0601(7) 0.0513(7) 0.0096(6) 0.0111(5) 0.0083(6)
Br6 0.0610(7) 0.0479(7) 0.0540(7) -0.0182(5) 0.0049(5) -0.0059(5)
Br9 0.0526(7) 0.0798(9) 0.0757(9) -0.0475(7) -0.0049(6) -0.0079(6)
Br10 0.0575(7) 0.0534(7) 0.0656(8) -0.0076(6) 0.0087(6) -0.0065(6)
Br11 0.1282(13) 0.0552(8) 0.0538(8) -0.0262(6) -0.0051(8) -0.0222(8)
Br13 0.1047(12) 0.0908(11) 0.0512(8) -0.0170(7) 0.0171(7) 0.0291(9)
Br14 0.0792(9) 0.1026(12) 0.0528(8) 0.0075(8) -0.0130(7) -0.0186(9)
Br15 0.0727(10) 0.0681(10) 0.1368(16) -0.0153(10) -0.0300(10) -0.0004(8)
Br16 0.0893(11) 0.1171(14) 0.0604(9) -0.0165(9) 0.0201(8) 0.0009(10)
Br17 0.078(3) 0.0429(12) 0.0576(13) -0.0283(9) 0.0147(14) -0.0119(14)
Br21 0.130(2) 0.106(2) 0.279(5) 0.083(3) -0.074(3) 0.0135(17)
O1 0.023(3) 0.041(4) 0.024(3) -0.004(3) -0.001(2) -0.006(3)
O2 0.028(3) 0.039(4) 0.030(3) -0.011(3) -0.007(2) 0.005(3)
O5 0.042(4) 0.027(3) 0.038(4) -0.001(3) -0.005(3) -0.005(3)
O16 0.041(4) 0.042(4) 0.038(4) 0.001(3) 0.004(3) -0.007(3)
O22 0.045(4) 0.051(4) 0.036(4) -0.021(3) -0.008(3) 0.019(3)
O24 0.059(4) 0.053(4) 0.035(4) -0.026(3) 0.019(3) -0.025(4)
O7 0.025(3) 0.064(5) 0.026(3) -0.017(3) -0.004(2) 0.013(3)
O8 0.033(3) 0.041(4) 0.038(4) -0.007(3) 0.000(3) -0.007(3)
O11 0.059(4) 0.026(3) 0.037(4) -0.006(3) -0.001(3) -0.013(3)
O13 0.073(5) 0.016(3) 0.028(3) -0.010(3) -0.004(3) 0.002(3)
O14 0.023(3) 0.073(5) 0.034(3) -0.021(3) -0.003(3) -0.003(3)
O15 0.036(3) 0.055(5) 0.039(4) -0.017(3) 0.005(3) 0.013(3)
C1 0.019(4) 0.017(4) 0.032(4) -0.007(3) -0.005(3) 0.002(3)
C2 0.016(4) 0.029(4) 0.031(5) -0.009(4) -0.003(3) 0.003(3)
C3 0.018(4) 0.021(4) 0.030(4) -0.004(3) -0.001(3) -0.002(3)
C4 0.017(4) 0.023(4) 0.034(5) -0.006(3) -0.001(3) -0.001(3)
C5 0.024(4) 0.021(4) 0.033(5) -0.007(3) 0.002(3) 0.003(3)
C6 0.020(4) 0.024(4) 0.031(5) -0.009(3) 0.000(3) -0.004(3)
C7 0.019(4) 0.020(4) 0.031(4) -0.005(3) -0.002(3) 0.001(3)
C8 0.023(4) 0.017(4) 0.046(5) -0.010(4) 0.002(4) -0.001(3)
C9 0.017(4) 0.020(4) 0.034(5) -0.010(3) -0.003(3) 0.002(3)
C14 0.017(4) 0.021(4) 0.040(5) -0.014(4) -0.001(3) 0.005(3)
C15 0.030(4) 0.024(4) 0.035(5) -0.013(4) 0.001(4) 0.004(4)
C16 0.019(4) 0.028(4) 0.031(5) -0.009(4) -0.004(3) -0.003(3)
C17 0.022(4) 0.017(4) 0.035(5) -0.010(3) 0.001(3) 0.002(3)
C18 0.026(4) 0.018(4) 0.033(5) -0.009(3) 0.003(3) -0.002(3)
C19 0.018(4) 0.032(5) 0.028(4) -0.006(4) 0.001(3) -0.001(3)
C20 0.015(4) 0.026(4) 0.042(5) -0.013(4) -0.005(3) 0.005(3)
C22 0.023(4) 0.022(4) 0.034(5) -0.006(3) 0.000(3) 0.003(3)
C23 0.028(4) 0.021(4) 0.036(5) -0.010(4) 0.002(3) 0.001(3)
C25 0.024(4) 0.018(4) 0.033(5) -0.004(3) 0.003(3) -0.004(3)
C28 0.025(4) 0.014(4) 0.047(5) -0.010(4) 0.005(4) -0.004(3)
C30 0.021(4) 0.023(4) 0.034(5) -0.007(4) -0.002(3) 0.002(3)
C31 0.029(4) 0.023(4) 0.038(5) -0.009(4) -0.003(4) -0.004(4)
C32 0.015(4) 0.020(4) 0.051(6) -0.010(4) -0.006(3) 0.000(3)
C36 0.015(4) 0.028(4) 0.039(5) -0.016(4) -0.002(3) 0.002(3)
C42 0.028(4) 0.029(5) 0.037(5) -0.011(4) -0.003(4) 0.004(4)
C43 0.022(4) 0.032(5) 0.036(5) -0.010(4) 0.004(3) 0.003(4)
C44 0.022(4) 0.024(4) 0.052(6) -0.013(4) -0.004(4) 0.005(3)
C46 0.023(4) 0.017(4) 0.041(5) -0.004(4) -0.004(3) 0.000(3)
C50 0.031(4) 0.023(4) 0.042(5) -0.010(4) -0.003(4) 0.000(4)
C51 0.019(4) 0.039(5) 0.026(4) -0.009(4) 0.005(3) 0.006(4)
C52 0.026(4) 0.028(5) 0.036(5) -0.003(4) 0.003(4) -0.001(4)
C53 0.018(4) 0.028(4) 0.031(5) -0.012(4) -0.007(3) 0.004(3)
C55 0.022(4) 0.029(5) 0.039(5) -0.007(4) -0.008(3) -0.001(4)
C60 0.021(4) 0.034(5) 0.039(5) -0.018(4) 0.007(3) -0.004(4)
C63 0.029(4) 0.030(5) 0.039(5) -0.007(4) 0.005(4) 0.001(4)
C64 0.032(4) 0.029(5) 0.029(5) -0.009(4) -0.002(3) 0.003(4)
C65 0.032(4) 0.026(5) 0.039(5) -0.011(4) -0.002(4) 0.002(4)
C66 0.020(4) 0.021(4) 0.038(5) -0.011(4) -0.006(3) 0.002(3)
C68 0.033(5) 0.030(5) 0.038(5) -0.015(4) 0.005(4) 0.000(4)
C69 0.024(4) 0.027(5) 0.038(5) -0.013(4) 0.002(3) 0.005(4)
C79 0.024(4) 0.022(4) 0.057(6) -0.011(4) 0.001(4) 0.000(4)
C83 0.036(5) 0.020(4) 0.037(5) -0.008(4) -0.006(4) -0.001(4)
C85 0.034(5) 0.045(6) 0.033(5) -0.001(4) 0.003(4) -0.011(4)
C87 0.032(5) 0.054(6) 0.032(5) -0.013(5) -0.002(4) 0.003(4)
C89 0.044(5) 0.054(6) 0.035(5) -0.018(5) -0.010(4) 0.017(5)
C90 0.057(6) 0.050(6) 0.032(5) -0.017(5) 0.018(5) -0.014(5)
C92 0.041(5) 0.061(7) 0.034(5) -0.005(5) -0.001(4) -0.010(5)
C94 0.073(8) 0.038(6) 0.057(7) -0.019(5) 0.026(6) -0.013(6)
C97 0.043(6) 0.064(7) 0.032(5) -0.017(5) -0.001(4) -0.001(5)
C98 0.055(6) 0.051(7) 0.042(6) -0.013(5) 0.000(5) -0.009(5)
C99 0.089(8) 0.032(5) 0.024(5) -0.008(4) -0.003(5) -0.003(5)
C101 0.041(6) 0.055(7) 0.054(7) -0.003(5) 0.001(5) -0.002(5)
C102 0.047(6) 0.062(7) 0.051(7) -0.032(6) -0.008(5) 0.015(5)
C105 0.059(7) 0.043(6) 0.048(6) -0.018(5) 0.001(5) -0.001(5)
C106 0.054(7) 0.063(8) 0.051(7) 0.001(6) -0.007(5) -0.005(6)
C107 0.070(8) 0.068(8) 0.033(6) -0.020(6) -0.003(5) -0.006(6)
C108 0.051(6) 0.121(12) 0.033(6) -0.015(7) 0.014(4) -0.024(7)
C110 0.057(7) 0.099(11) 0.044(7) -0.022(7) 0.017(5) -0.033(7)
C112 0.110(11) 0.031(6) 0.041(6) -0.013(5) 0.001(6) -0.009(6)
C113 0.053(6) 0.066(8) 0.049(7) -0.028(6) -0.007(5) 0.009(6)
C116 0.072(8) 0.070(8) 0.037(6) -0.012(6) 0.007(5) -0.010(7)
C117 0.080(9) 0.085(10) 0.048(7) -0.038(7) -0.012(6) 0.026(8)
C125 0.073(8) 0.063(8) 0.066(8) -0.036(7) -0.008(7) 0.012(7)
C134 0.060(6) 0.127(9) 0.053(6) -0.029(6) 0.002(4) 0.004(6)
C137 0.141(14) 0.053(8) 0.047(7) -0.002(6) -0.029(8) -0.033(9)
C147 0.19(2) 0.075(10) 0.059(9) 0.022(8) -0.049(11) -0.053(12)
Cl1 0.0474(18) 0.099(3) 0.135(4) -0.043(3) 0.007(2) 0.0086(19)
C136 0.070(9) 0.064(8) 0.139(13) -0.045(9) -0.009(8) -0.012(7)
N3 0.084(11) 0.173(16) 0.171(16) -0.061(12) 0.022(10) 0.014(11)
C148 0.123(18) 0.25(2) 0.112(15) -0.025(15) -0.026(11) -0.020(18)
C140 0.20(3) 0.181(17) 0.079(12) 0.083(12) -0.017(12) -0.020(16)
C145 0.137(16) 0.081(11) 0.155(14) 0.012(10) -0.046(11) -0.057(11)
C129 0.058(7) 0.048(6) 0.108(10) -0.012(6) -0.023(7) 0.004(5)
Cl2 0.123(4) 0.077(3) 0.132(4) 0.030(3) 0.023(3) 0.016(3)
C122 0.071(9) 0.059(7) 0.143(12) 0.002(8) -0.027(8) -0.045(6)
N2 0.133(13) 0.058(7) 0.124(11) -0.014(7) -0.026(8) 0.001(8)
C141 0.118(13) 0.068(8) 0.084(10) -0.019(6) -0.006(8) 0.007(8)
C124 0.045(6) 0.064(7) 0.098(9) 0.001(7) -0.006(6) -0.003(5)
C146 0.078(10) 0.123(12) 0.116(12) 0.024(10) 0.019(9) 0.047(10)
C138 0.036(7) 0.119(11) 0.128(13) 0.028(9) -0.008(7) -0.003(7)
Cl3 0.143(5) 0.091(3) 0.110(4) 0.023(3) 0.008(3) 0.019(3)
C133 0.057(8) 0.087(11) 0.094(12) -0.027(9) -0.012(8) 0.023(8)
C132 0.035(6) 0.105(13) 0.085(11) 0.002(9) 0.003(6) 0.002(7)
C139 0.085(11) 0.069(11) 0.144(18) 0.001(11) -0.046(12) -0.040(9)
N1 0.130(13) 0.061(8) 0.111(12) -0.014(8) -0.045(10) -0.011(8)
C144 0.094(12) 0.096(13) 0.078(11) -0.016(10) -0.016(9) 0.001(10)
C131 0.057(7) 0.068(9) 0.068(9) -0.010(7) 0.006(6) 0.004(7)
Cl4 0.058(4) 0.105(7) 0.174(9) -0.048(6) 0.038(5) 0.001(4)
C153 0.067(8) 0.048(7) 0.075(9) -0.018(6) 0.005(7) 0.004(7)
C154 0.062(9) 0.057(7) 0.074(9) -0.013(6) 0.001(7) 0.003(6)
C155 0.055(8) 0.044(7) 0.069(9) -0.015(6) -0.013(6) -0.008(6)
N4 0.058(7) 0.063(7) 0.070(8) -0.011(6) -0.015(6) 0.004(6)
C151 0.056(5) 0.056(5) 0.056(5) -0.0097(12) -0.0008(10) -0.0001(10)
C152 0.046(7) 0.044(6) 0.075(9) -0.017(6) -0.005(6) -0.017(5)
O25 0.015(3) 0.023(3) 0.021(3) -0.0027(19) -0.0009(18) -0.0008(18)

loop_
_atom_type_symbol
_atom_type_description
_atom_type_scat_dispersion_real
_atom_type_scat_dispersion_imag
_atom_type_scat_source
C C 0.0033 0.0016 'International Tables Vol C Tables 4.2.6.8 and 6.1.1.4'
H H 0.0000 0.0000 'International Tables Vol C Tables 4.2.6.8 and 6.1.1.4'
Br Br -0.2901 2.4595 'International Tables Vol C Tables 4.2.6.8 and 6.1.1.4'
Cl Cl 0.1484 0.1585 'International Tables Vol C Tables 4.2.6.8 and 6.1.1.4'
N N 0.0061 0.0033 'International Tables Vol C Tables 4.2.6.8 and 6.1.1.4'
O O 0.0106 0.0060 'International Tables Vol C Tables 4.2.6.8 and 6.1.1.4'

loop_
_geom_angle_atom_site_label_1
_geom_angle_atom_site_label_2
_geom_angle_atom_site_label_3
_geom_angle
_geom_angle_site_symmetry_1
_geom_angle_site_symmetry_3
_geom_angle_publ_flag
C21 O3 C84 116.0(7) . . ?
C29 O4 C120 116.8(7) . . ?
C11 O6 C86 118.3(7) . . ?
C149 O17 C109 115.5(8) . . ?
C73 O18 C114 119.7(8) . . ?
C74 O19 C1B 118.2(11) . . ?
C74 O19 C142 115.4(17) . . ?
C54 O20 C91 117.0(7) . . ?
C67 O21 C96 118.9(7) . . ?
C61 O23 C123 115.9(8) . . ?
C58 O9 C95 117.9(7) . . ?
C26 O10 C100 116.5(7) . . ?
C82 O12 C119 115.4(7) . . ?
Br24 C1A H1AA 109.7 . . ?
Br24 C1A H1AB 109.7 . . ?
H1AA C1A H1AB 108.2 . . ?
C1B C1A Br24 109.8(16) . . ?
C1B C1A H1AA 109.7 . . ?
C1B C1A H1AB 109.7 . . ?
O19 C1B C1A 112.4(17) . . ?
O19 C1B H1BA 109.1 . . ?
O19 C1B H1BB 109.1 . . ?
C1A C1B H1BA 109.1 . . ?
C1A C1B H1BB 109.1 . . ?
H1BA C1B H1BB 107.9 . . ?
C33 C10 C54 117.5(7) . . ?
C33 C10 C77 122.6(8) . . ?
C54 C10 C77 119.8(7) . . ?
O6 C11 C57 123.7(8) . . ?
C27 C11 O6 115.7(7) . . ?
C27 C11 C57 120.7(8) . . ?
C41 C12 C37 118.8(8) . . ?
C82 C12 C37 122.8(8) . . ?
C82 C12 C41 118.5(8) . . ?
C26 C13 C72 122.3(8) . . ?
C40 C13 C26 117.0(8) . . ?
C40 C13 C72 120.7(8) . . ?
O3 C21 C24 115.1(7) . . ?
C33 C21 O3 123.9(8) . . ?
C33 C21 C24 120.9(8) . . ?
C21 C24 C37 122.6(7) . . ?
C45 C24 C21 117.1(7) . . ?
C45 C24 C37 120.3(8) . . ?
O10 C26 C13 114.0(8) . . ?
C59 C26 O10 124.2(8) . . ?
C59 C26 C13 121.8(8) . . ?
C11 C27 C77 121.5(8) . . ?
C70 C27 C11 118.7(7) . . ?
C70 C27 C77 119.6(8) . . ?
O4 C29 C38 117.7(8) . . ?
O4 C29 C41 122.5(8) . . ?
C38 C29 C41 119.7(8) . . ?
C10 C33 H33 118.9 . . ?
C21 C33 C10 122.1(8) . . ?
C21 C33 H33 118.9 . . ?
H34A C34 H34B 107.5 . . ?
C38 C34 H34A 108.6 . . ?
C38 C34 H34B 108.6 . . ?
C49 C34 H34A 108.6 . . ?
C49 C34 H34B 108.6 . . ?
C49 C34 C38 114.8(7) . . ?
C62 C35 C72 121.1(8) . . ?
C62 C35 C74 117.4(8) . . ?
C74 C35 C72 121.4(8) . . ?
C12 C37 C24 113.2(6) . . ?
C12 C37 H37A 108.9 . . ?
C12 C37 H37B 108.9 . . ?
C24 C37 H37A 108.9 . . ?
C24 C37 H37B 108.9 . . ?
H37A C37 H37B 107.7 . . ?
C29 C38 C34 119.9(8) . . ?
C80 C38 C29 119.2(8) . . ?
C80 C38 C34 120.9(8) . . ?
C47 C39 C58 118.5(8) . . ?
C47 C39 C81 120.2(8) . . ?
C58 C39 C81 121.2(8) . . ?
C13 C40 H40 119.4 . . ?
C149 C40 C13 121.3(8) . . ?
C149 C40 H40 119.4 . . ?
C12 C41 C29 119.9(8) . . ?
C12 C41 H41 120.1 . . ?
C29 C41 H41 120.1 . . ?
C24 C45 H45 119.0 . . ?
C24 C45 C54 121.9(8) . . ?
C54 C45 H45 119.0 . . ?
C39 C47 H47 119.8 . . ?
C61 C47 C39 120.4(9) . . ?
C61 C47 H47 119.8 . . ?
C67 C48 C71 116.5(8) . . ?
C67 C48 C75 122.2(8) . . ?
C71 C48 C75 121.3(8) . . ?
C61 C49 C34 121.9(8) . . ?
C78 C49 C34 120.6(8) . . ?
C78 C49 C61 117.5(8) . . ?
O20 C54 C10 116.0(7) . . ?
O20 C54 C45 123.7(8) . . ?
C10 C54 C45 120.3(8) . . ?
C59 C56 C81 122.0(8) . . ?
C59 C56 C149 117.4(8) . . ?
C149 C56 C81 120.6(8) . . ?
C11 C57 H57 119.6 . . ?
C11 C57 C76 120.8(8) . . ?
C76 C57 H57 119.6 . . ?
C39 C58 O9 116.5(7) . . ?
C39 C58 C78 120.9(9) . . ?
C78 C58 O9 122.6(9) . . ?
C26 C59 H59 119.2 . . ?
C56 C59 C26 121.5(8) . . ?
C56 C59 H59 119.2 . . ?
O23 C61 C49 115.8(7) . . ?
C47 C61 O23 122.9(8) . . ?
C47 C61 C49 121.1(8) . . ?
C35 C62 H62 119.6 . . ?
C35 C62 C67 120.9(8) . . ?
C67 C62 H62 119.6 . . ?
O21 C67 C62 122.7(8) . . ?
C48 C67 O21 115.5(8) . . ?
C48 C67 C62 121.8(8) . . ?
C27 C70 H70 119.2 . . ?
C27 C70 C73 121.7(9) . . ?
C73 C70 H70 119.2 . . ?
C48 C71 H71 119.4 . . ?
C74 C71 C48 121.2(9) . . ?
C74 C71 H71 119.4 . . ?
C13 C72 C35 115.5(7) . . ?
C13 C72 H72A 108.4 . . ?
C13 C72 H72B 108.4 . . ?
C35 C72 H72A 108.4 . . ?
C35 C72 H72B 108.4 . . ?
H72A C72 H72B 107.5 . . ?
O18 C73 C70 123.3(9) . . ?
C76 C73 O18 117.3(7) . . ?
C76 C73 C70 119.4(8) . . ?
C35 C74 O19 116.4(7) . . ?
C71 C74 O19 121.2(8) . . ?
C71 C74 C35 122.2(8) . . ?
C48 C75 H75A 109.2 . . ?
C48 C75 H75B 109.2 . . ?
H75A C75 H75B 107.9 . . ?
C76 C75 C48 112.2(7) . . ?
C76 C75 H75A 109.2 . . ?
C76 C75 H75B 109.2 . . ?
C57 C76 C75 120.3(8) . . ?
C73 C76 C57 118.8(8) . . ?
C73 C76 C75 120.9(8) . . ?
C10 C77 C27 116.4(7) . . ?
C10 C77 H77A 108.2 . . ?
C10 C77 H77B 108.2 . . ?
C27 C77 H77A 108.2 . . ?
C27 C77 H77B 108.2 . . ?
H77A C77 H77B 107.3 . . ?
C49 C78 C58 121.5(9) . . ?
C49 C78 H78 119.3 . . ?
C58 C78 H78 119.2 . . ?
C38 C80 H80 119.4 . . ?
C38 C80 C82 121.3(8) . . ?
C82 C80 H80 119.4 . . ?
C39 C81 C56 112.9(7) . . ?
C39 C81 H81A 109.0 . . ?
C39 C81 H81B 109.0 . . ?
C56 C81 H81A 109.0 . . ?
C56 C81 H81B 109.0 . . ?
H81A C81 H81B 107.8 . . ?
C12 C82 O12 116.3(7) . . ?
C12 C82 C80 121.5(8) . . ?
C80 C82 O12 122.2(8) . . ?
O3 C84 H84A 110.0 . . ?
O3 C84 H84B 110.0 . . ?
O3 C84 C88 108.3(8) . . ?
H84A C84 H84B 108.4 . . ?
C88 C84 H84A 110.0 . . ?
C88 C84 H84B 110.0 . . ?
O6 C86 H86A 109.9 . . ?
O6 C86 H86B 109.9 . . ?
O6 C86 C93 108.8(8) . . ?
H86A C86 H86B 108.3 . . ?
C93 C86 H86A 109.9 . . ?
C93 C86 H86B 109.9 . . ?
Br3 C88 H88A 109.1 . . ?
Br3 C88 H88B 109.1 . . ?
C84 C88 Br3 112.3(7) . . ?
C84 C88 H88A 109.1 . . ?
C84 C88 H88B 109.1 . . ?
H88A C88 H88B 107.9 . . ?
O20 C91 H91A 110.2 . . ?
O20 C91 H91B 110.2 . . ?
O20 C91 C104 107.4(9) . . ?
H91A C91 H91B 108.5 . . ?
C104 C91 H91A 110.2 . . ?
C104 C91 H91B 110.2 . . ?
Br4 C93 H93A 109.3 . . ?
Br4 C93 H93B 109.3 . . ?
C86 C93 Br4 111.7(8) . . ?
C86 C93 H93A 109.3 . . ?
C86 C93 H93B 109.3 . . ?
H93A C93 H93B 107.9 . . ?
O9 C95 H95A 109.8 . . ?
O9 C95 H95B 109.8 . . ?
O9 C95 C103 109.2(9) . . ?
H95A C95 H95B 108.3 . . ?
C103 C95 H95A 109.9 . . ?
C103 C95 H95B 109.8 . . ?
O21 C96 H96A 109.9 . . ?
O21 C96 H96B 109.9 . . ?
O21 C96 C111 109.0(10) . . ?
H96A C96 H96B 108.3 . . ?
C111 C96 H96A 109.9 . . ?
C111 C96 H96B 109.9 . . ?
O10 C100 H10A 110.3 . . ?
O10 C100 H10B 110.3 . . ?
O10 C100 C118 107.2(9) . . ?
H10A C100 H10B 108.5 . . ?
C118 C100 H10A 110.3 . . ?
C118 C100 H10B 110.3 . . ?
Br2 C103 H10C 108.7 . . ?
Br2 C103 H10D 108.7 . . ?
C95 C103 Br2 114.4(8) . . ?
C95 C103 H10C 108.7 . . ?
C95 C103 H10D 108.7 . . ?
H10C C103 H10D 107.6 . . ?
Br7 C104 H10E 108.9 . . ?
Br7 C104 H10F 108.9 . . ?
C91 C104 Br7 113.2(9) . . ?
C91 C104 H10E 108.9 . . ?
C91 C104 H10F 108.9 . . ?
H10E C104 H10F 107.7 . . ?
O17 C109 H10G 110.4 . . ?
O17 C109 H10H 110.4 . . ?
O17 C109 C126 106.8(10) . . ?
H10G C109 H10H 108.6 . . ?
C126 C109 H10G 110.3 . . ?
C126 C109 H10H 110.4 . . ?
Br1D C111 H11C 106.5 . . ?
Br1D C111 H11D 106.5 . . ?
Br20 C111 H11A 110.3 . . ?
Br20 C111 H11B 110.3 . . ?
C96 C111 Br1D 123.3(9) . . ?
C96 C111 Br20 107.2(9) . . ?
C96 C111 H11A 110.3 . . ?
C96 C111 H11B 110.3 . . ?
C96 C111 H11C 106.5 . . ?
C96 C111 H11D 106.5 . . ?
H11A C111 H11B 108.5 . . ?
H11C C111 H11D 106.5 . . ?
O18 C114 H11E 109.5 . . ?
O18 C114 H11F 109.5 . . ?
O18 C114 C115 110.7(10) . . ?
H11E C114 H11F 108.1 . . ?
C115 C114 H11E 109.5 . . ?
C115 C114 H11F 109.5 . . ?
Br1A C115 H11I 109.6 . . ?
Br1A C115 H11J 109.6 . . ?
Br19 C115 H11G 113.9 . . ?
Br19 C115 H11H 113.9 . . ?
C114 C115 Br1A 110.1(9) . . ?
C114 C115 Br19 88.5(10) . . ?
C114 C115 H11G 113.9 . . ?
C114 C115 H11H 113.9 . . ?
C114 C115 H11I 109.6 . . ?
C114 C115 H11J 109.6 . . ?
H11G C115 H11H 111.1 . . ?
H11I C115 H11J 108.2 . . ?
Br8 C118 H11K 109.5 . . ?
Br8 C118 H11L 109.5 . . ?
C100 C118 Br8 110.9(9) . . ?
C100 C118 H11K 109.5 . . ?
C100 C118 H11L 109.5 . . ?
H11K C118 H11L 108.0 . . ?
O12 C119 H11M 110.3 . . ?
O12 C119 H11N 110.3 . . ?
O12 C119 C127 107.1(9) . . ?
H11M C119 H11N 108.5 . . ?
C127 C119 H11M 110.3 . . ?
C127 C119 H11N 110.3 . . ?
O4 C120 H12A 110.7 . . ?
O4 C120 H12B 110.7 . . ?
O4 C120 C130 105.4(9) . . ?
H12A C120 H12B 108.8 . . ?
C130 C120 H12A 110.7 . . ?
C130 C120 H12B 110.7 . . ?
O23 C123 H12C 111.1 . . ?
O23 C123 H12D 111.1 . . ?
O23 C123 C143 103.3(9) . . ?
H12C C123 H12D 109.1 . . ?
C143 C123 H12C 111.1 . . ?
C143 C123 H12D 111.1 . . ?
Br C126 H12G 111.2 . . ?
Br C126 H12H 111.2 . . ?
Br22 C126 H12E 111.0 . . ?
Br22 C126 H12F 111.0 . . ?
C109 C126 Br 102.9(9) . . ?
C109 C126 Br22 103.7(9) . . ?
C109 C126 H12E 111.0 . . ?
C109 C126 H12F 111.0 . . ?
C109 C126 H12G 111.2 . . ?
C109 C126 H12H 111.2 . . ?
H12E C126 H12F 109.0 . . ?
H12G C126 H12H 109.1 . . ?
Br12 C127 H12I 109.4 . . ?
Br12 C127 H12J 109.4 . . ?
C119 C127 Br12 111.2(9) . . ?
C119 C127 H12I 109.4 . . ?
C119 C127 H12J 109.4 . . ?
H12I C127 H12J 108.0 . . ?
Br18 C130 H13A 109.4 . . ?
Br18 C130 H13B 109.4 . . ?
C120 C130 Br18 111.2(11) . . ?
C120 C130 H13A 109.4 . . ?
C120 C130 H13B 109.4 . . ?
H13A C130 H13B 108.0 . . ?
O19 C142 H14A 109.5 . . ?
O19 C142 H14B 109.5 . . ?
H14A C142 H14B 108.0 . . ?
C156 C142 O19 111(3) . . ?
C156 C142 H14A 109.5 . . ?
C156 C142 H14B 109.5 . . ?
Br1C C143 H14E 110.3 . . ?
Br1C C143 H14F 110.3 . . ?
Br23 C143 H14C 110.8 . . ?
Br23 C143 H14D 110.8 . . ?
C123 C143 Br1C 107.0(10) . . ?
C123 C143 Br23 104.7(10) . . ?
C123 C143 H14C 110.8 . . ?
C123 C143 H14D 110.8 . . ?
C123 C143 H14E 110.3 . . ?
C123 C143 H14F 110.3 . . ?
H14C C143 H14D 108.9 . . ?
H14E C143 H14F 108.6 . . ?
O17 C149 C56 115.5(8) . . ?
C40 C149 O17 123.4(8) . . ?
C40 C149 C56 121.0(8) . . ?
Br1B C156 H15A 107.3 . . ?
Br1B C156 H15B 107.3 . . ?
C142 C156 Br1B 120(2) . . ?
C142 C156 H15A 107.3 . . ?
C142 C156 H15B 107.3 . . ?
H15A C156 H15B 106.9 . . ?
C4 O1 C85 117.0(6) . . ?
C6 O2 C89 118.2(7) . . ?
C55 O5 C137 118.6(8) . . ?
C69 O16 C98 116.1(7) . . ?
C63 O22 C113 116.6(8) . . ?
C90 O24 C60 117.4(7) . . ?
C19 O7 C87 115.0(7) . . ?
C50 O8 C101 114.8(7) . . ?
C105 O11 C31 115.2(7) . . ?
C15 O13 C99 116.1(7) . . ?
C134 O14 C53 120.9(8) . . ?
C23 O15 C102 118.2(8) . . ?
C4 C1 C7 122.3(7) . . ?
C4 C1 C22 119.0(7) . . ?
C22 C1 C7 118.5(7) . . ?
C15 C2 C43 117.3(8) . . ?
C15 C2 C52 121.5(8) . . ?
C43 C2 C52 121.2(8) . . ?
C17 C3 C7 121.8(7) . . ?
C17 C3 C19 117.7(7) . . ?
C19 C3 C7 120.4(7) . . ?
C1 C4 O1 115.0(7) . . ?
C1 C4 C5 121.4(8) . . ?
C5 C4 O1 123.6(8) . . ?
C4 C5 H5 119.4 . . ?
C4 C5 C14 121.3(8) . . ?
C14 C5 H5 119.4 . . ?
O2 C6 C16 117.1(7) . . ?
O2 C6 C17 122.7(8) . . ?
C16 C6 C17 120.2(8) . . ?
C1 C7 H7A 108.2 . . ?
C1 C7 H7B 108.2 . . ?
C3 C7 C1 116.4(7) . . ?
C3 C7 H7A 108.2 . . ?
C3 C7 H7B 108.2 . . ?
H7A C7 H7B 107.4 . . ?
C42 C8 C69 118.5(8) . . ?
C42 C8 C79 119.0(8) . . ?
C69 C8 C79 122.5(8) . . ?
C60 C9 C36 123.5(8) . . ?
C60 C9 C64 116.4(8) . . ?
C64 C9 C36 120.2(8) . . ?
C5 C14 C36 119.8(8) . . ?
C53 C14 C5 117.8(7) . . ?
C53 C14 C36 122.4(7) . . ?
C2 C15 O13 115.1(8) . . ?
C2 C15 C64 121.5(8) . . ?
C64 C15 O13 123.4(8) . . ?
C6 C16 C46 121.1(7) . . ?
C6 C16 C51 118.2(8) . . ?
C51 C16 C46 120.7(8) . . ?
C3 C17 C6 121.5(8) . . ?
C3 C17 H17 119.2 . . ?
C6 C17 H17 119.2 . . ?
C23 C18 H18 119.4 . . ?
C23 C18 C25 121.1(8) . . ?
C25 C18 H18 119.4 . . ?
O7 C19 C3 114.8(7) . . ?
C51 C19 O7 124.5(8) . . ?
C51 C19 C3 120.6(8) . . ?
C30 C20 C46 119.6(8) . . ?
C31 C20 C30 118.1(8) . . ?
C31 C20 C46 122.3(8) . . ?
C1 C22 H22 120.4 . . ?
C1 C22 C53 119.2(8) . . ?
C53 C22 H22 120.4 . . ?
O15 C23 C18 123.3(8) . . ?
O15 C23 C28 115.0(8) . . ?
C18 C23 C28 121.7(8) . . ?
C18 C25 C52 121.1(8) . . ?
C63 C25 C18 116.8(8) . . ?
C63 C25 C52 122.2(8) . . ?
C23 C28 C79 121.7(8) . . ?
C65 C28 C23 117.2(8) . . ?
C65 C28 C79 121.1(9) . . ?
C20 C30 H30 119.4 . . ?
C20 C30 C55 121.3(8) . . ?
C55 C30 H30 119.4 . . ?
O11 C31 C68 121.1(8) . . ?
C20 C31 O11 118.3(8) . . ?
C20 C31 C68 120.6(9) . . ?
C55 C32 C44 120.1(8) . . ?
C68 C32 C44 120.1(8) . . ?
C68 C32 C55 119.7(8) . . ?
C9 C36 H36A 109.2 . . ?
C9 C36 H36B 109.2 . . ?
C14 C36 C9 112.0(6) . . ?
C14 C36 H36A 109.2 . . ?
C14 C36 H36B 109.2 . . ?
H36A C36 H36B 107.9 . . ?
C8 C42 H42 119.9 . . ?
C50 C42 C8 120.2(8) . . ?
C50 C42 H42 119.9 . . ?
C2 C43 H43 119.0 . . ?
C2 C43 C60 122.0(9) . . ?
C60 C43 H43 119.0 . . ?
C32 C44 H44A 108.8 . . ?
C32 C44 H44B 108.8 . . ?
C32 C44 C66 113.8(7) . . ?
H44A C44 H44B 107.7 . . ?
C66 C44 H44A 108.8 . . ?
C66 C44 H44B 108.8 . . ?
C16 C46 C20 114.2(6) . . ?
C16 C46 H46A 108.7 . . ?
C16 C46 H46B 108.7 . . ?
C20 C46 H46A 108.7 . . ?
C20 C46 H46B 108.7 . . ?
H46A C46 H46B 107.6 . . ?
O8 C50 C42 122.1(8) . . ?
O8 C50 C66 116.6(7) . . ?
C42 C50 C66 121.2(9) . . ?
C16 C51 H51 119.2 . . ?
C19 C51 C16 121.5(8) . . ?
C19 C51 H51 119.2 . . ?
C2 C52 H52A 108.3 . . ?
C2 C52 H52B 108.3 . . ?
C25 C52 C2 115.8(7) . . ?
C25 C52 H52A 108.3 . . ?
C25 C52 H52B 108.3 . . ?
H52A C52 H52B 107.4 . . ?
O14 C53 C22 121.5(8) . . ?
C14 C53 O14 117.2(7) . . ?
C14 C53 C22 121.2(7) . . ?
O5 C55 C30 122.9(8) . . ?
O5 C55 C32 117.7(8) . . ?
C32 C55 C30 119.3(8) . . ?
C9 C60 O24 117.5(8) . . ?
C9 C60 C43 121.5(8) . . ?
C43 C60 O24 120.8(9) . . ?
O22 C63 C25 115.3(8) . . ?
O22 C63 C65 122.5(8) . . ?
C65 C63 C25 122.2(9) . . ?
C9 C64 H64 119.3 . . ?
C15 C64 C9 121.3(8) . . ?
C15 C64 H64 119.3 . . ?
C28 C65 H65 119.6 . . ?
C63 C65 C28 120.9(9) . . ?
C63 C65 H65 119.6 . . ?
C50 C66 C44 120.9(8) . . ?
C83 C66 C44 121.2(8) . . ?
C83 C66 C50 117.9(8) . . ?
C31 C68 H68 119.5 . . ?
C32 C68 C31 121.0(9) . . ?
C32 C68 H68 119.5 . . ?
C8 C69 O16 114.7(7) . . ?
C83 C69 O16 123.6(8) . . ?
C83 C69 C8 121.6(8) . . ?
C8 C79 H79A 108.6 . . ?
C8 C79 H79B 108.6 . . ?
C28 C79 C8 114.7(7) . . ?
C28 C79 H79A 108.6 . . ?
C28 C79 H79B 108.6 . . ?
H79A C79 H79B 107.6 . . ?
C66 C83 C69 120.4(8) . . ?
C66 C83 H83 119.8 . . ?
C69 C83 H83 119.8 . . ?
O1 C85 H85A 109.9 . . ?
O1 C85 H85B 109.9 . . ?
O1 C85 C92 108.8(8) . . ?
H85A C85 H85B 108.3 . . ?
C92 C85 H85A 109.9 . . ?
C92 C85 H85B 109.9 . . ?
O7 C87 H87A 110.8 . . ?
O7 C87 H87B 110.8 . . ?
O7 C87 C97 104.9(8) . . ?
H87A C87 H87B 108.8 . . ?
C97 C87 H87A 110.8 . . ?
C97 C87 H87B 110.8 . . ?
O2 C89 H89A 109.7 . . ?
O2 C89 H89B 109.7 . . ?
O2 C89 C107 109.9(9) . . ?
H89A C89 H89B 108.2 . . ?
C107 C89 H89A 109.7 . . ?
C107 C89 H89B 109.7 . . ?
O24 C90 H90A 108.5 . . ?
O24 C90 H90B 108.5 . . ?
O24 C90 C110 115.0(9) . . ?
H90A C90 H90B 107.5 . . ?
C110 C90 H90A 108.5 . . ?
C110 C90 H90B 108.5 . . ?
Br9 C92 H92A 109.2 . . ?
Br9 C92 H92B 109.1 . . ?
C85 C92 Br9 112.3(8) . . ?
C85 C92 H92A 109.1 . . ?
C85 C92 H92B 109.1 . . ?
H92A C92 H92B 107.9 . . ?
Br6 C94 H94A 109.9 . . ?
Br6 C94 H94B 109.9 . . ?
H94A C94 H94B 108.3 . . ?
C105 C94 Br6 108.8(7) . . ?
C105 C94 H94A 109.9 . . ?
C105 C94 H94B 109.9 . . ?
Br1 C97 H97A 108.4 . . ?
Br1 C97 H97B 108.4 . . ?
C87 C97 Br1 115.7(7) . . ?
C87 C97 H97A 108.3 . . ?
C87 C97 H97B 108.3 . . ?
H97A C97 H97B 107.4 . . ?
O16 C98 H98A 111.1 . . ?
O16 C98 H98B 111.1 . . ?
O16 C98 C116 103.2(9) . . ?
H98A C98 H98B 109.1 . . ?
C116 C98 H98A 111.1 . . ?
C116 C98 H98B 111.1 . . ?
O13 C99 H99A 110.1 . . ?
O13 C99 H99B 110.1 . . ?
O13 C99 C112 107.9(8) . . ?
H99A C99 H99B 108.4 . . ?
C112 C99 H99A 110.1 . . ?
C112 C99 H99B 110.1 . . ?
O8 C101 H10I 110.3 . . ?
O8 C101 H10J 110.3 . . ?
O8 C101 C106 106.9(9) . . ?
H10I C101 H10J 108.6 . . ?
C106 C101 H10I 110.3 . . ?
C106 C101 H10J 110.3 . . ?
O15 C102 H10K 110.2 . . ?
O15 C102 H10L 110.2 . . ?
O15 C102 C117 107.4(9) . . ?
H10K C102 H10L 108.5 . . ?
C117 C102 H10K 110.2 . . ?
C117 C102 H10L 110.2 . . ?
O11 C105 C94 109.3(9) . . ?
O11 C105 H10M 109.8 . . ?
O11 C105 H10N 109.8 . . ?
C94 C105 H10M 109.8 . . ?
C94 C105 H10N 109.8 . . ?
H10M C105 H10N 108.3 . . ?
Br14 C106 H10O 110.0 . . ?
Br14 C106 H10P 110.0 . . ?
C101 C106 Br14 108.7(8) . . ?
C101 C106 H10O 110.0 . . ?
C101 C106 H10P 110.0 . . ?
H10O C106 H10P 108.3 . . ?
Br5 C107 H10Q 109.4 . . ?
Br5 C107 H10R 109.4 . . ?
C89 C107 Br5 111.4(8) . . ?
C89 C107 H10Q 109.4 . . ?
C89 C107 H10R 109.4 . . ?
H10Q C107 H10R 108.0 . . ?
Br15 C108 H10S 108.8 . . ?
Br15 C108 H10T 108.8 . . ?
H10S C108 H10T 107.7 . . ?
C134 C108 Br15 113.8(11) . . ?
C134 C108 H10S 108.8 . . ?
C134 C108 H10T 108.8 . . ?
Br1E C110 H11Q 106.8 . . ?
Br1E C110 H11R 106.8 . . ?
Br17 C110 H11O 108.1 . . ?
Br17 C110 H11P 108.1 . . ?
C90 C110 Br1E 122.0(8) . . ?
C90 C110 Br17 116.9(10) . . ?
C90 C110 H11O 108.1 . . ?
C90 C110 H11P 108.1 . . ?
C90 C110 H11Q 106.8 . . ?
C90 C110 H11R 106.8 . . ?
H11O C110 H11P 107.3 . . ?
H11Q C110 H11R 106.7 . . ?
Br11 C112 H11S 109.4 . . ?
Br11 C112 H11T 109.4 . . ?
C99 C112 Br11 111.1(10) . . ?
C99 C112 H11S 109.4 . . ?
C99 C112 H11T 109.4 . . ?
H11S C112 H11T 108.0 . . ?
O22 C113 H11U 110.3 . . ?
O22 C113 H11V 110.3 . . ?
O22 C113 C125 107.2(10) . . ?
H11U C113 H11V 108.5 . . ?
C125 C113 H11U 110.3 . . ?
C125 C113 H11V 110.3 . . ?
Br10 C116 H11W 109.2 . . ?
Br10 C116 H11X 109.2 . . ?
C98 C116 Br10 112.1(8) . . ?
C98 C116 H11W 109.2 . . ?
C98 C116 H11X 109.2 . . ?
H11W C116 H11X 107.9 . . ?
Br16 C117 H11Y 109.6 . . ?
Br16 C117 H 109.6 . . ?
C102 C117 Br16 110.2(9) . . ?
C102 C117 H11Y 109.6 . . ?
C102 C117 H 109.6 . . ?
H11Y C117 H 108.1 . . ?
Br13 C125 H12K 109.2 . . ?
Br13 C125 H12L 109.2 . . ?
C113 C125 Br13 111.9(9) . . ?
C113 C125 H12K 109.2 . . ?
C113 C125 H12L 109.2 . . ?
H12K C125 H12L 107.9 . . ?
O14 C134 C108 109.9(11) . . ?
O14 C134 H13C 109.7 . . ?
O14 C134 H13D 109.7 . . ?
C108 C134 H13C 109.7 . . ?
C108 C134 H13D 109.7 . . ?
H13C C134 H13D 108.2 . . ?
O5 C137 H13E 110.3 . . ?
O5 C137 H13F 110.3 . . ?
O5 C137 C147 107.2(11) . . ?
H13E C137 H13F 108.5 . . ?
C147 C137 H13E 110.3 . . ?
C147 C137 H13F 110.3 . . ?
Br1F C147 H14I 110.7 . . ?
Br1F C147 H14J 110.7 . . ?
Br21 C147 H14G 108.5 . . ?
Br21 C147 H14H 108.5 . . ?
C137 C147 Br1F 105.1(13) . . ?
C137 C147 Br21 115.2(15) . . ?
C137 C147 H14G 108.5 . . ?
C137 C147 H14H 108.5 . . ?
C137 C147 H14I 110.7 . . ?
C137 C147 H14J 110.7 . . ?
H14G C147 H14H 107.5 . . ?
H14I C147 H14J 108.8 . . ?
N3 C136 H136 120.0 . . ?
N3 C136 C129 120.0 . . ?
C129 C136 H136 120.0 . . ?
C148 N3 C136 120.0 . . ?
N3 C148 H148 120.0 . . ?
N3 C148 C140 120.0 . . ?
C140 C148 H148 120.0 . . ?
C148 C140 H140 120.0 . . ?
C148 C140 C145 120.0 . . ?
C145 C140 H140 120.0 . . ?
C140 C145 H145 120.0 . . ?
C129 C145 C140 120.0 . . ?
C129 C145 H145 120.0 . . ?
C136 C129 Cl1 111.4(6) . . ?
C145 C129 Cl1 128.4(6) . . ?
C145 C129 C136 120.0 . . ?
N2 C122 H122 120.0 . . ?
N2 C122 C138 120.0 . . ?
C138 C122 H122 120.0 . . ?
C122 N2 C141 120.0 . . ?
N2 C141 H141 120.0 . . ?
N2 C141 C124 120.0 . . ?
C124 C141 H141 120.0 . . ?
C141 C124 Cl2 116.5(7) . . ?
C146 C124 Cl2 123.5(7) . . ?
C146 C124 C141 120.0 . . ?
C124 C146 H146 120.0 . . ?
C124 C146 C138 120.0 . . ?
C138 C146 H146 120.0 . . ?
C122 C138 H138 120.0 . . ?
C146 C138 C122 120.0 . . ?
C146 C138 H138 120.0 . . ?
C132 C133 H133 120.0 . . ?
C132 C133 C131 120.0 . . ?
C131 C133 H133 120.0 . . ?
C133 C132 H132 120.0 . . ?
C139 C132 C133 120.0 . . ?
C139 C132 H132 120.0 . . ?
C132 C139 H139 120.0 . . ?
C132 C139 N1 120.0 . . ?
N1 C139 H139 120.0 . . ?
C144 N1 C139 120.0 . . ?
N1 C144 H144 120.0 . . ?
N1 C144 C131 120.0 . . ?
C131 C144 H144 120.0 . . ?
C133 C131 Cl3 120.6(7) . . ?
C144 C131 Cl3 119.4(7) . . ?
C144 C131 C133 120.0 . . ?
C154 C153 H153 120.0 . . ?
C154 C153 C152 120.0 . . ?
C152 C153 H153 120.0 . . ?
C153 C154 Cl4 119.2(10) . . ?
C155 C154 Cl4 120.6(10) . . ?
C155 C154 C153 120.0 . . ?
C154 C155 H155 120.0 . . ?
C154 C155 N4 120.0 . . ?
N4 C155 H155 120.0 . . ?
C151 N4 C155 120.0 . . ?
N4 C151 H151 120.0 . . ?
N4 C151 C152 120.0 . . ?
C152 C151 H151 120.0 . . ?
C153 C152 H152 120.0 . . ?
C151 C152 C153 120.0 . . ?
C151 C152 H152 120.0 . . ?

loop_
_geom_bond_atom_site_label_1
_geom_bond_atom_site_label_2
_geom_bond_distance
_geom_bond_site_symmetry_2
_geom_bond_publ_flag
Br C126 2.063(17) . ?
Br1A C115 1.888(13) . ?
Br1B C156 1.803(17) . ?
Br1C C143 2.051(18) . ?
Br1D C111 1.768(13) . ?
Br2 C103 1.933(12) . ?
Br3 C88 1.954(11) . ?
Br4 C93 1.961(11) . ?
Br7 C104 1.909(13) . ?
Br8 C118 1.937(12) . ?
Br12 C127 1.903(14) . ?
Br18 C130 1.923(15) . ?
Br19 C115 2.158(19) . ?
Br20 C111 1.964(14) . ?
Br22 C126 1.978(15) . ?
Br23 C143 1.950(15) . ?
Br24 C1A 1.851(17) . ?
O3 C21 1.391(10) . ?
O3 C84 1.403(11) . ?
O4 C29 1.353(11) . ?
O4 C120 1.420(13) . ?
O6 C11 1.376(10) . ?
O6 C86 1.384(12) . ?
O17 C109 1.449(12) . ?
O17 C149 1.403(11) . ?
O18 C73 1.377(11) . ?
O18 C114 1.402(14) . ?
O19 C1B 1.41(2) . ?
O19 C74 1.402(11) . ?
O19 C142 1.47(4) . ?
O20 C54 1.382(11) . ?
O20 C91 1.415(12) . ?
O21 C67 1.396(10) . ?
O21 C96 1.400(13) . ?
O23 C61 1.374(11) . ?
O23 C123 1.427(13) . ?
O9 C58 1.394(12) . ?
O9 C95 1.406(12) . ?
O10 C26 1.383(11) . ?
O10 C100 1.427(12) . ?
O12 C82 1.387(11) . ?
O12 C119 1.393(12) . ?
C1A H1AA 0.9900 . ?
C1A H1AB 0.9900 . ?
C1A C1B 1.48(3) . ?
C1B H1BA 0.9900 . ?
C1B H1BB 0.9900 . ?
C10 C33 1.387(12) . ?
C10 C54 1.393(13) . ?
C10 C77 1.512(11) . ?
C11 C27 1.373(12) . ?
C11 C57 1.371(11) . ?
C12 C37 1.505(11) . ?
C12 C41 1.393(13) . ?
C12 C82 1.370(12) . ?
C13 C26 1.396(12) . ?
C13 C40 1.378(13) . ?
C13 C72 1.504(12) . ?
C21 C24 1.399(12) . ?
C21 C33 1.376(12) . ?
C24 C37 1.517(11) . ?
C24 C45 1.389(12) . ?
C26 C59 1.368(12) . ?
C27 C70 1.369(13) . ?
C27 C77 1.537(10) . ?
C29 C38 1.389(13) . ?
C29 C41 1.415(12) . ?
C33 H33 0.9500 . ?
C34 H34A 0.9900 . ?
C34 H34B 0.9900 . ?
C34 C38 1.526(11) . ?
C34 C49 1.501(12) . ?
C35 C62 1.372(12) . ?
C35 C72 1.511(12) . ?
C35 C74 1.388(13) . ?
C37 H37A 0.9900 . ?
C37 H37B 0.9900 . ?
C38 C80 1.359(13) . ?
C39 C47 1.374(13) . ?
C39 C58 1.372(13) . ?
C39 C81 1.528(11) . ?
C40 H40 0.9500 . ?
C40 C149 1.367(13) . ?
C41 H41 0.9500 . ?
C45 H45 0.9500 . ?
C45 C54 1.394(12) . ?
C47 H47 0.9500 . ?
C47 C61 1.371(12) . ?
C48 C67 1.377(13) . ?
C48 C71 1.411(12) . ?
C48 C75 1.510(11) . ?
C49 C61 1.406(13) . ?
C49 C78 1.350(13) . ?
C56 C59 1.355(13) . ?
C56 C81 1.540(12) . ?
C56 C149 1.414(13) . ?
C57 H57 0.9500 . ?
C57 C76 1.406(13) . ?
C58 C78 1.384(12) . ?
C59 H59 0.9500 . ?
C62 H62 0.9500 . ?
C62 C67 1.400(13) . ?
C70 H70 0.9500 . ?
C70 C73 1.403(12) . ?
C71 H71 0.9500 . ?
C71 C74 1.360(13) . ?
C72 H72A 0.9900 . ?
C72 H72B 0.9900 . ?
C73 C76 1.365(13) . ?
C75 H75A 0.9900 . ?
C75 H75B 0.9900 . ?
C75 C76 1.507(11) . ?
C77 H77A 0.9900 . ?
C77 H77B 0.9900 . ?
C78 H78 0.9500 . ?
C80 H80 0.9500 . ?
C80 C82 1.378(12) . ?
C81 H81A 0.9900 . ?
C81 H81B 0.9900 . ?
C84 H84A 0.9900 . ?
C84 H84B 0.9900 . ?
C84 C88 1.504(14) . ?
C86 H86A 0.9900 . ?
C86 H86B 0.9900 . ?
C86 C93 1.474(14) . ?
C88 H88A 0.9900 . ?
C88 H88B 0.9900 . ?
C91 H91A 0.9900 . ?
C91 H91B 0.9900 . ?
C91 C104 1.512(15) . ?
C93 H93A 0.9900 . ?
C93 H93B 0.9900 . ?
C95 H95A 0.9900 . ?
C95 H95B 0.9900 . ?
C95 C103 1.466(15) . ?
C96 H96A 0.9900 . ?
C96 H96B 0.9900 . ?
C96 C111 1.483(16) . ?
C100 H10A 0.9900 . ?
C100 H10B 0.9900 . ?
C100 C118 1.516(14) . ?
C103 H10C 0.9900 . ?
C103 H10D 0.9900 . ?
C104 H10E 0.9900 . ?
C104 H10F 0.9900 . ?
C109 H10G 0.9900 . ?
C109 H10H 0.9900 . ?
C109 C126 1.518(17) . ?
C111 H11A 0.9900 . ?
C111 H11B 0.9900 . ?
C111 H11C 0.9900 . ?
C111 H11D 0.9900 . ?
C114 H11E 0.9900 . ?
C114 H11F 0.9900 . ?
C114 C115 1.414(17) . ?
C115 H11G 0.9900 . ?
C115 H11H 0.9900 . ?
C115 H11I 0.9900 . ?
C115 H11J 0.9900 . ?
C118 H11K 0.9900 . ?
C118 H11L 0.9900 . ?
C119 H11M 0.9900 . ?
C119 H11N 0.9900 . ?
C119 C127 1.513(16) . ?
C120 H12A 0.9900 . ?
C120 H12B 0.9900 . ?
C120 C130 1.541(17) . ?
C123 H12C 0.9900 . ?
C123 H12D 0.9900 . ?
C123 C143 1.515(19) . ?
C126 H12E 0.9900 . ?
C126 H12F 0.9900 . ?
C126 H12G 0.9900 . ?
C126 H12H 0.9900 . ?
C127 H12I 0.9900 . ?
C127 H12J 0.9900 . ?
C130 H13A 0.9900 . ?
C130 H13B 0.9900 . ?
C142 H14A 0.9900 . ?
C142 H14B 0.9900 . ?
C142 C156 1.42(5) . ?
C143 H14C 0.9900 . ?
C143 H14D 0.9900 . ?
C143 H14E 0.9900 . ?
C143 H14F 0.9900 . ?
C156 H15A 0.9900 . ?
C156 H15B 0.9900 . ?
Br1 C97 1.849(11) . ?
Br1E C110 1.982(13) . ?
Br1F C147 2.22(2) . ?
Br5 C107 1.915(13) . ?
Br6 C94 1.923(13) . ?
Br9 C92 1.937(11) . ?
Br10 C116 1.931(13) . ?
Br11 C112 1.919(13) . ?
Br13 C125 1.915(14) . ?
Br14 C106 1.920(11) . ?
Br15 C108 1.859(15) . ?
Br16 C117 1.930(16) . ?
Br17 C110 1.879(14) . ?
Br21 C147 1.95(2) . ?
O1 C4 1.400(10) . ?
O1 C85 1.422(11) . ?
O2 C6 1.376(10) . ?
O2 C89 1.422(12) . ?
O5 C55 1.363(11) . ?
O5 C137 1.400(14) . ?
O16 C69 1.396(11) . ?
O16 C98 1.416(13) . ?
O22 C63 1.383(11) . ?
O22 C113 1.390(13) . ?
O24 C60 1.407(11) . ?
O24 C90 1.369(12) . ?
O7 C19 1.386(10) . ?
O7 C87 1.431(11) . ?
O8 C50 1.369(12) . ?
O8 C101 1.403(13) . ?
O11 C31 1.387(11) . ?
O11 C105 1.386(12) . ?
O13 C15 1.384(10) . ?
O13 C99 1.417(12) . ?
O14 C53 1.382(10) . ?
O14 C134 1.366(15) . ?
O15 C23 1.377(11) . ?
O15 C102 1.396(13) . ?
C1 C4 1.356(12) . ?
C1 C7 1.523(10) . ?
C1 C22 1.396(11) . ?
C2 C15 1.367(13) . ?
C2 C43 1.373(12) . ?
C2 C52 1.519(12) . ?
C3 C7 1.518(11) . ?
C3 C17 1.386(12) . ?
C3 C19 1.400(12) . ?
C4 C5 1.378(11) . ?
C5 H5 0.9500 . ?
C5 C14 1.378(12) . ?
C6 C16 1.382(12) . ?
C6 C17 1.408(11) . ?
C7 H7A 0.9900 . ?
C7 H7B 0.9900 . ?
C8 C42 1.376(13) . ?
C8 C69 1.380(13) . ?
C8 C79 1.529(11) . ?
C9 C36 1.522(11) . ?
C9 C60 1.369(13) . ?
C9 C64 1.407(12) . ?
C14 C36 1.502(11) . ?
C14 C53 1.380(12) . ?
C15 C64 1.370(12) . ?
C16 C46 1.510(11) . ?
C16 C51 1.399(12) . ?
C17 H17 0.9500 . ?
C18 H18 0.9500 . ?
C18 C23 1.381(12) . ?
C18 C25 1.394(12) . ?
C19 C51 1.381(11) . ?
C20 C30 1.384(13) . ?
C20 C31 1.379(13) . ?
C20 C46 1.525(11) . ?
C22 H22 0.9500 . ?
C22 C53 1.403(11) . ?
C23 C28 1.395(13) . ?
C25 C52 1.498(12) . ?
C25 C63 1.387(12) . ?
C28 C65 1.386(13) . ?
C28 C79 1.505(12) . ?
C30 H30 0.9500 . ?
C30 C55 1.406(12) . ?
C31 C68 1.408(12) . ?
C32 C44 1.524(11) . ?
C32 C55 1.389(13) . ?
C32 C68 1.351(13) . ?
C36 H36A 0.9900 . ?
C36 H36B 0.9900 . ?
C42 H42 0.9500 . ?
C42 C50 1.377(12) . ?
C43 H43 0.9500 . ?
C43 C60 1.373(13) . ?
C44 H44A 0.9900 . ?
C44 H44B 0.9900 . ?
C44 C66 1.522(11) . ?
C46 H46A 0.9900 . ?
C46 H46B 0.9900 . ?
C50 C66 1.405(12) . ?
C51 H51 0.9500 . ?
C52 H52A 0.9900 . ?
C52 H52B 0.9900 . ?
C63 C65 1.385(13) . ?
C64 H64 0.9500 . ?
C65 H65 0.9500 . ?
C66 C83 1.370(13) . ?
C68 H68 0.9500 . ?
C69 C83 1.379(12) . ?
C79 H79A 0.9900 . ?
C79 H79B 0.9900 . ?
C83 H83 0.9500 . ?
C85 H85A 0.9900 . ?
C85 H85B 0.9900 . ?
C85 C92 1.490(13) . ?
C87 H87A 0.9900 . ?
C87 H87B 0.9900 . ?
C87 C97 1.567(13) . ?
C89 H89A 0.9900 . ?
C89 H89B 0.9900 . ?
C89 C107 1.487(15) . ?
C90 H90A 0.9900 . ?
C90 H90B 0.9900 . ?
C90 C110 1.430(15) . ?
C92 H92A 0.9900 . ?
C92 H92B 0.9900 . ?
C94 H94A 0.9900 . ?
C94 H94B 0.9900 . ?
C94 C105 1.510(16) . ?
C97 H97A 0.9900 . ?
C97 H97B 0.9900 . ?
C98 H98A 0.9900 . ?
C98 H98B 0.9900 . ?
C98 C116 1.534(16) . ?
C99 H99A 0.9900 . ?
C99 H99B 0.9900 . ?
C99 C112 1.497(15) . ?
C101 H10I 0.9900 . ?
C101 H10J 0.9900 . ?
C101 C106 1.511(16) . ?
C102 H10K 0.9900 . ?
C102 H10L 0.9900 . ?
C102 C117 1.538(16) . ?
C105 H10M 0.9900 . ?
C105 H10N 0.9900 . ?
C106 H10O 0.9900 . ?
C106 H10P 0.9900 . ?
C107 H10Q 0.9900 . ?
C107 H10R 0.9900 . ?
C108 H10S 0.9900 . ?
C108 H10T 0.9900 . ?
C108 C134 1.513(18) . ?
C110 H11O 0.9900 . ?
C110 H11P 0.9900 . ?
C110 H11Q 0.9900 . ?
C110 H11R 0.9900 . ?
C112 H11S 0.9900 . ?
C112 H11T 0.9900 . ?
C113 H11U 0.9900 . ?
C113 H11V 0.9900 . ?
C113 C125 1.519(16) . ?
C116 H11W 0.9900 . ?
C116 H11X 0.9900 . ?
C117 H11Y 0.9900 . ?
C117 H 0.9900 . ?
C125 H12K 0.9900 . ?
C125 H12L 0.9900 . ?
C134 H13C 0.9900 . ?
C134 H13D 0.9900 . ?
C137 H13E 0.9900 . ?
C137 H13F 0.9900 . ?
C137 C147 1.477(19) . ?
C147 H14G 0.9900 . ?
C147 H14H 0.9900 . ?
C147 H14I 0.9900 . ?
C147 H14J 0.9900 . ?
Cl1 C129 1.789(11) . ?
C136 H136 0.9500 . ?
C136 N3 1.3900 . ?
C136 C129 1.3900 . ?
N3 C148 1.3900 . ?
C148 H148 0.9500 . ?
C148 C140 1.3900 . ?
C140 H140 0.9500 . ?
C140 C145 1.3900 . ?
C145 H145 0.9500 . ?
C145 C129 1.3900 . ?
Cl2 C124 1.642(8) . ?
C122 H122 0.9500 . ?
C122 N2 1.3900 . ?
C122 C138 1.3900 . ?
N2 C141 1.3900 . ?
C141 H141 0.9500 . ?
C141 C124 1.3900 . ?
C124 C146 1.3900 . ?
C146 H146 0.9500 . ?
C146 C138 1.3900 . ?
C138 H138 0.9500 . ?
Cl3 C131 1.685(9) . ?
C133 H133 0.9500 . ?
C133 C132 1.3900 . ?
C133 C131 1.3900 . ?
C132 H132 0.9500 . ?
C132 C139 1.3900 . ?
C139 H139 0.9500 . ?
C139 N1 1.3900 . ?
N1 C144 1.3900 . ?
C144 H144 0.9500 . ?
C144 C131 1.3900 . ?
Cl4 C154 1.644(13) . ?
C153 H153 0.9500 . ?
C153 C154 1.3900 . ?
C153 C152 1.3900 . ?
C154 C155 1.3900 . ?
C155 H155 0.9500 . ?
C155 N4 1.3900 . ?
N4 C151 1.3900 . ?
C151 H151 0.9500 . ?
C151 C152 1.3900 . ?
C152 H152 0.9500 . ?

loop_
_geom_torsion_atom_site_label_1
_geom_torsion_atom_site_label_2
_geom_torsion_atom_site_label_3
_geom_torsion_atom_site_label_4
_geom_torsion
_geom_torsion_site_symmetry_1
_geom_torsion_site_symmetry_2
_geom_torsion_site_symmetry_3
_geom_torsion_site_symmetry_4
_geom_torsion_publ_flag
Br24 C1A C1B O19 179.3(15) . . . . ?
O3 C21 C24 C37 2.9(11) . . . . ?
O3 C21 C24 C45 -179.0(7) . . . . ?
O3 C21 C33 C10 178.8(7) . . . . ?
O3 C84 C88 Br3 64.8(10) . . . . ?
O4 C29 C38 C34 4.1(11) . . . . ?
O4 C29 C38 C80 -178.0(7) . . . . ?
O4 C29 C41 C12 179.0(7) . . . . ?
O4 C120 C130 Br18 -67.5(13) . . . . ?
O6 C11 C27 C70 -178.6(8) . . . . ?
O6 C11 C27 C77 5.5(11) . . . . ?
O6 C11 C57 C76 179.7(8) . . . . ?
O6 C86 C93 Br4 -60.5(10) . . . . ?
O17 C109 C126 Br 69.6(11) . . . . ?
O17 C109 C126 Br22 -173.4(8) . . . . ?
O18 C73 C76 C57 -176.9(7) . . . . ?
O18 C73 C76 C75 2.9(12) . . . . ?
O18 C114 C115 Br1A 178.6(10) . . . . ?
O18 C114 C115 Br19 97.5(11) . . . . ?
O19 C142 C156 Br1B 179(2) . . . . ?
O20 C91 C104 Br7 -60.6(11) . . . . ?
O21 C96 C111 Br1D 52.9(16) . . . . ?
O21 C96 C111 Br20 80.1(11) . . . . ?
O23 C123 C143 Br1C -159.3(14) . . . . ?
O23 C123 C143 Br23 161.7(12) . . . . ?
O9 C58 C78 C49 -178.5(8) . . . . ?
O9 C95 C103 Br2 66.0(11) . . . . ?
O10 C26 C59 C56 179.6(9) . . . . ?
O10 C100 C118 Br8 -61.3(12) . . . . ?
O12 C119 C127 Br12 74.2(11) . . . . ?
C1B O19 C74 C35 157.8(12) . . . . ?
C1B O19 C74 C71 -25.8(16) . . . . ?
C11 O6 C86 C93 -176.8(8) . . . . ?
C11 C27 C70 C73 -1.5(13) . . . . ?
C11 C27 C77 C10 -79.7(10) . . . . ?
C11 C57 C76 C73 -0.7(12) . . . . ?
C11 C57 C76 C75 179.4(8) . . . . ?
C13 C26 C59 C56 -1.0(14) . . . . ?
C13 C40 C149 O17 177.9(8) . . . . ?
C13 C40 C149 C56 -2.3(13) . . . . ?
C21 O3 C84 C88 -174.4(8) . . . . ?
C21 C24 C37 C12 -109.9(9) . . . . ?
C21 C24 C45 C54 0.8(12) . . . . ?
C24 C21 C33 C10 -2.1(12) . . . . ?
C24 C45 C54 O20 176.2(8) . . . . ?
C24 C45 C54 C10 -3.2(14) . . . . ?
C26 O10 C100 C118 -170.1(10) . . . . ?
C26 C13 C40 C149 0.2(13) . . . . ?
C26 C13 C72 C35 -77.7(11) . . . . ?
C27 C11 C57 C76 -1.2(13) . . . . ?
C27 C70 C73 O18 177.9(8) . . . . ?
C27 C70 C73 C76 -0.4(14) . . . . ?
C29 O4 C120 C130 173.5(10) . . . . ?
C29 C38 C80 C82 -0.1(12) . . . . ?
C33 C10 C54 O20 -176.6(8) . . . . ?
C33 C10 C54 C45 2.8(12) . . . . ?
C33 C10 C77 C27 99.6(10) . . . . ?
C33 C21 C24 C37 -176.2(7) . . . . ?
C33 C21 C24 C45 1.8(11) . . . . ?
C34 C38 C80 C82 177.7(8) . . . . ?
C34 C49 C61 O23 2.3(12) . . . . ?
C34 C49 C61 C47 -174.0(8) . . . . ?
C34 C49 C78 C58 175.4(8) . . . . ?
C35 C62 C67 O21 177.5(8) . . . . ?
C35 C62 C67 C48 -3.1(13) . . . . ?
C37 C12 C41 C29 177.7(7) . . . . ?
C37 C12 C82 O12 0.1(11) . . . . ?
C37 C12 C82 C80 -179.4(7) . . . . ?
C37 C24 C45 C54 178.9(8) . . . . ?
C38 C29 C41 C12 2.8(12) . . . . ?
C38 C34 C49 C61 -81.8(11) . . . . ?
C38 C34 C49 C78 100.3(10) . . . . ?
C38 C80 C82 O12 -178.8(8) . . . . ?
C38 C80 C82 C12 0.7(13) . . . . ?
C39 C47 C61 O23 -178.8(8) . . . . ?
C39 C47 C61 C49 -2.9(14) . . . . ?
C39 C58 C78 C49 0.1(14) . . . . ?
C40 C13 C26 O10 -179.0(8) . . . . ?
C40 C13 C26 C59 1.5(13) . . . . ?
C40 C13 C72 C35 103.9(9) . . . . ?
C41 C12 C37 C24 87.6(9) . . . . ?
C41 C12 C82 O12 -180.0(7) . . . . ?
C41 C12 C82 C80 0.5(12) . . . . ?
C41 C29 C38 C34 -179.5(7) . . . . ?
C41 C29 C38 C80 -1.7(12) . . . . ?
C45 C24 C37 C12 72.1(10) . . . . ?
C47 C39 C58 O9 179.7(8) . . . . ?
C47 C39 C58 C78 1.1(13) . . . . ?
C47 C39 C81 C56 81.7(10) . . . . ?
C48 C71 C74 O19 -176.9(8) . . . . ?
C48 C71 C74 C35 -0.8(13) . . . . ?
C48 C75 C76 C57 83.4(10) . . . . ?
C48 C75 C76 C73 -96.5(10) . . . . ?
C49 C34 C38 C29 -80.9(10) . . . . ?
C49 C34 C38 C80 101.3(10) . . . . ?
C54 O20 C91 C104 -172.2(9) . . . . ?
C54 C10 C33 C21 -0.2(12) . . . . ?
C54 C10 C77 C27 -84.8(10) . . . . ?
C57 C11 C27 C70 2.3(13) . . . . ?
C57 C11 C27 C77 -173.6(8) . . . . ?
C58 O9 C95 C103 170.9(8) . . . . ?
C58 C39 C47 C61 0.3(13) . . . . ?
C58 C39 C81 C56 -102.3(10) . . . . ?
C59 C56 C81 C39 73.4(11) . . . . ?
C59 C56 C149 O17 -177.4(8) . . . . ?
C59 C56 C149 C40 2.7(13) . . . . ?
C61 O23 C123 C143 -168.7(13) . . . . ?
C61 C49 C78 C58 -2.6(13) . . . . ?
C62 C35 C72 C13 106.9(9) . . . . ?
C62 C35 C74 O19 176.8(7) . . . . ?
C62 C35 C74 C71 0.5(12) . . . . ?
C67 O21 C96 C111 -179.1(9) . . . . ?
C67 C48 C71 C74 -0.8(12) . . . . ?
C67 C48 C75 C76 -100.6(10) . . . . ?
C70 C27 C77 C10 104.4(9) . . . . ?
C70 C73 C76 C57 1.5(13) . . . . ?
C70 C73 C76 C75 -178.6(8) . . . . ?
C71 C48 C67 O21 -177.9(7) . . . . ?
C71 C48 C67 C62 2.7(12) . . . . ?
C71 C48 C75 C76 81.0(10) . . . . ?
C72 C13 C26 O10 2.4(12) . . . . ?
C72 C13 C26 C59 -177.0(8) . . . . ?
C72 C13 C40 C149 178.7(8) . . . . ?
C72 C35 C62 C67 178.6(7) . . . . ?
C72 C35 C74 O19 -0.4(11) . . . . ?
C72 C35 C74 C71 -176.7(8) . . . . ?
C73 O18 C114 C115 -174.3(11) . . . . ?
C74 O19 C1B C1A -71(2) . . . . ?
C74 O19 C142 C156 160(3) . . . . ?
C74 C35 C62 C67 1.4(12) . . . . ?
C74 C35 C72 C13 -75.9(10) . . . . ?
C75 C48 C67 O21 3.7(11) . . . . ?
C75 C48 C67 C62 -175.7(7) . . . . ?
C75 C48 C71 C74 177.6(8) . . . . ?
C77 C10 C33 C21 175.5(7) . . . . ?
C77 C10 C54 O20 7.6(12) . . . . ?
C77 C10 C54 C45 -173.0(8) . . . . ?
C77 C27 C70 C73 174.5(8) . . . . ?
C78 C49 C61 O23 -179.8(8) . . . . ?
C78 C49 C61 C47 4.0(13) . . . . ?
C81 C39 C47 C61 176.3(8) . . . . ?
C81 C39 C58 O9 3.7(12) . . . . ?
C81 C39 C58 C78 -174.9(8) . . . . ?
C81 C56 C59 C26 175.6(8) . . . . ?
C81 C56 C149 O17 5.8(12) . . . . ?
C81 C56 C149 C40 -174.0(8) . . . . ?
C82 O12 C119 C127 165.7(9) . . . . ?
C82 C12 C37 C24 -92.5(10) . . . . ?
C82 C12 C41 C29 -2.2(11) . . . . ?
C84 O3 C21 C24 171.6(7) . . . . ?
C84 O3 C21 C33 -9.3(11) . . . . ?
C86 O6 C11 C27 -171.0(8) . . . . ?
C86 O6 C11 C57 8.1(13) . . . . ?
C91 O20 C54 C10 -173.9(9) . . . . ?
C91 O20 C54 C45 6.7(14) . . . . ?
C95 O9 C58 C39 -173.2(9) . . . . ?
C95 O9 C58 C78 5.4(13) . . . . ?
C96 O21 C67 C48 -164.0(8) . . . . ?
C96 O21 C67 C62 15.4(13) . . . . ?
C100 O10 C26 C13 178.4(9) . . . . ?
C100 O10 C26 C59 -2.1(14) . . . . ?
C109 O17 C149 C40 4.9(13) . . . . ?
C109 O17 C149 C56 -174.9(8) . . . . ?
C114 O18 C73 C70 0.9(15) . . . . ?
C114 O18 C73 C76 179.2(10) . . . . ?
C119 O12 C82 C12 -158.6(9) . . . . ?
C119 O12 C82 C80 20.9(12) . . . . ?
C120 O4 C29 C38 -146.9(10) . . . . ?
C120 O4 C29 C41 36.8(13) . . . . ?
C123 O23 C61 C47 -7.4(14) . . . . ?
C123 O23 C61 C49 176.5(11) . . . . ?
C142 O19 C74 C35 122(2) . . . . ?
C142 O19 C74 C71 -62(3) . . . . ?
C149 O17 C109 C126 -173.7(10) . . . . ?
C149 C56 C59 C26 -1.1(13) . . . . ?
C149 C56 C81 C39 -110.0(9) . . . . ?
Br6 C94 C105 O11 166.5(7) . . . . ?
Br15 C108 C134 O14 -96.9(13) . . . . ?
O1 C4 C5 C14 179.1(8) . . . . ?
O1 C85 C92 Br9 -63.7(10) . . . . ?
O2 C6 C16 C46 2.7(12) . . . . ?
O2 C6 C16 C51 -179.1(7) . . . . ?
O2 C6 C17 C3 -179.9(7) . . . . ?
O2 C89 C107 Br5 64.1(11) . . . . ?
O5 C137 C147 Br1F 147.2(12) . . . . ?
O5 C137 C147 Br21 -56.7(17) . . . . ?
O16 C69 C83 C66 177.3(8) . . . . ?
O16 C98 C116 Br10 -66.1(11) . . . . ?
O22 C63 C65 C28 -180.0(8) . . . . ?
O22 C113 C125 Br13 -60.6(13) . . . . ?
O24 C90 C110 Br1E -20.5(19) . . . . ?
O24 C90 C110 Br17 -48.9(15) . . . . ?
O7 C19 C51 C16 179.6(8) . . . . ?
O7 C87 C97 Br1 -64.5(9) . . . . ?
O8 C50 C66 C44 1.3(12) . . . . ?
O8 C50 C66 C83 179.7(7) . . . . ?
O8 C101 C106 Br14 -178.4(8) . . . . ?
O11 C31 C68 C32 179.5(8) . . . . ?
O13 C15 C64 C9 178.9(8) . . . . ?
O13 C99 C112 Br11 -67.8(11) . . . . ?
O15 C23 C28 C65 -176.7(8) . . . . ?
O15 C23 C28 C79 5.6(12) . . . . ?
O15 C102 C117 Br16 65.7(12) . . . . ?
C1 C4 C5 C14 -3.4(13) . . . . ?
C1 C22 C53 O14 -179.3(8) . . . . ?
C1 C22 C53 C14 -3.5(12) . . . . ?
C2 C15 C64 C9 -2.5(13) . . . . ?
C2 C43 C60 O24 172.5(8) . . . . ?
C2 C43 C60 C9 -1.9(13) . . . . ?
C3 C19 C51 C16 -4.5(13) . . . . ?
C4 O1 C85 C92 -171.3(8) . . . . ?
C4 C1 C7 C3 -80.5(10) . . . . ?
C4 C1 C22 C53 1.1(12) . . . . ?
C4 C5 C14 C36 178.4(8) . . . . ?
C4 C5 C14 C53 1.0(12) . . . . ?
C5 C14 C36 C9 88.5(9) . . . . ?
C5 C14 C53 O14 178.4(7) . . . . ?
C5 C14 C53 C22 2.5(12) . . . . ?
C6 O2 C89 C107 -169.1(8) . . . . ?
C6 C16 C46 C20 -111.7(9) . . . . ?
C6 C16 C51 C19 0.3(13) . . . . ?
C7 C1 C4 O1 5.1(11) . . . . ?
C7 C1 C4 C5 -172.6(8) . . . . ?
C7 C1 C22 C53 176.2(7) . . . . ?
C7 C3 C17 C6 175.8(7) . . . . ?
C7 C3 C19 O7 3.7(11) . . . . ?
C7 C3 C19 C51 -172.6(8) . . . . ?
C8 C42 C50 O8 -178.6(8) . . . . ?
C8 C42 C50 C66 -2.6(13) . . . . ?
C8 C69 C83 C66 -2.3(13) . . . . ?
C15 O13 C99 C112 -167.8(9) . . . . ?
C15 C2 C43 C60 -0.1(12) . . . . ?
C15 C2 C52 C25 -79.8(10) . . . . ?
C16 C6 C17 C3 -2.2(12) . . . . ?
C17 C3 C7 C1 101.6(9) . . . . ?
C17 C3 C19 O7 -178.5(7) . . . . ?
C17 C3 C19 C51 5.2(12) . . . . ?
C17 C6 C16 C46 -175.1(7) . . . . ?
C17 C6 C16 C51 3.0(12) . . . . ?
C18 C23 C28 C65 4.2(12) . . . . ?
C18 C23 C28 C79 -173.5(8) . . . . ?
C18 C25 C52 C2 104.9(9) . . . . ?
C18 C25 C63 O22 -178.3(7) . . . . ?
C18 C25 C63 C65 3.4(13) . . . . ?
C19 O7 C87 C97 -168.4(8) . . . . ?
C19 C3 C7 C1 -80.7(10) . . . . ?
C19 C3 C17 C6 -2.0(12) . . . . ?
C20 C30 C55 O5 178.8(7) . . . . ?
C20 C30 C55 C32 1.2(12) . . . . ?
C20 C31 C68 C32 -1.5(13) . . . . ?
C22 C1 C4 O1 -180.0(7) . . . . ?
C22 C1 C4 C5 2.3(12) . . . . ?
C22 C1 C7 C3 104.5(9) . . . . ?
C23 O15 C102 C117 -172.4(9) . . . . ?
C23 C18 C25 C52 178.5(8) . . . . ?
C23 C18 C25 C63 -1.2(12) . . . . ?
C23 C28 C65 C63 -2.0(13) . . . . ?
C23 C28 C79 C8 -113.4(9) . . . . ?
C25 C18 C23 O15 178.3(8) . . . . ?
C25 C18 C23 C28 -2.7(13) . . . . ?
C25 C63 C65 C28 -1.8(14) . . . . ?
C30 C20 C31 O11 -180.0(7) . . . . ?
C30 C20 C31 C68 1.0(12) . . . . ?
C30 C20 C46 C16 86.7(9) . . . . ?
C31 O11 C105 C94 -166.2(9) . . . . ?
C31 C20 C30 C55 -0.9(12) . . . . ?
C31 C20 C46 C16 -92.1(10) . . . . ?
C32 C44 C66 C50 -83.1(11) . . . . ?
C32 C44 C66 C83 98.5(10) . . . . ?
C36 C9 C60 O24 7.2(12) . . . . ?
C36 C9 C60 C43 -178.2(7) . . . . ?
C36 C9 C64 C15 -179.6(7) . . . . ?
C36 C14 C53 O14 1.1(12) . . . . ?
C36 C14 C53 C22 -174.9(8) . . . . ?
C42 C8 C69 O16 -176.4(7) . . . . ?
C42 C8 C69 C83 3.3(13) . . . . ?
C42 C8 C79 C28 87.0(10) . . . . ?
C42 C50 C66 C44 -174.9(8) . . . . ?
C42 C50 C66 C83 3.5(13) . . . . ?
C43 C2 C15 O13 -179.1(7) . . . . ?
C43 C2 C15 C64 2.2(12) . . . . ?
C43 C2 C52 C25 101.1(10) . . . . ?
C44 C32 C55 O5 4.2(11) . . . . ?
C44 C32 C55 C30 -178.2(7) . . . . ?
C44 C32 C68 C31 178.3(8) . . . . ?
C44 C66 C83 C69 177.4(8) . . . . ?
C46 C16 C51 C19 178.4(8) . . . . ?
C46 C20 C30 C55 -179.7(7) . . . . ?
C46 C20 C31 O11 -1.2(12) . . . . ?
C46 C20 C31 C68 179.8(7) . . . . ?
C50 O8 C101 C106 -168.9(9) . . . . ?
C50 C66 C83 C69 -1.1(12) . . . . ?
C51 C16 C46 C20 70.3(11) . . . . ?
C52 C2 C15 O13 1.8(12) . . . . ?
C52 C2 C15 C64 -176.9(8) . . . . ?
C52 C2 C43 C60 179.0(7) . . . . ?
C52 C25 C63 O22 2.0(12) . . . . ?
C52 C25 C63 C65 -176.3(8) . . . . ?
C53 O14 C134 C108 -179.6(10) . . . . ?
C53 C14 C36 C9 -94.2(10) . . . . ?
C55 O5 C137 C147 169.2(13) . . . . ?
C55 C32 C44 C66 -83.7(10) . . . . ?
C55 C32 C68 C31 1.8(13) . . . . ?
C60 O24 C90 C110 -167.4(11) . . . . ?
C60 C9 C36 C14 -97.3(9) . . . . ?
C60 C9 C64 C15 0.5(12) . . . . ?
C63 O22 C113 C125 -159.5(10) . . . . ?
C63 C25 C52 C2 -75.4(11) . . . . ?
C64 C9 C36 C14 82.9(9) . . . . ?
C64 C9 C60 O24 -173.0(7) . . . . ?
C64 C9 C60 C43 1.6(12) . . . . ?
C65 C28 C79 C8 69.0(11) . . . . ?
C68 C32 C44 C66 99.8(10) . . . . ?
C68 C32 C55 O5 -179.4(7) . . . . ?
C68 C32 C55 C30 -1.7(12) . . . . ?
C69 O16 C98 C116 174.5(8) . . . . ?
C69 C8 C42 C50 -0.8(12) . . . . ?
C69 C8 C79 C28 -95.9(11) . . . . ?
C79 C8 C42 C50 176.4(8) . . . . ?
C79 C8 C69 O16 6.5(12) . . . . ?
C79 C8 C69 C83 -173.8(8) . . . . ?
C79 C28 C65 C63 175.7(8) . . . . ?
C85 O1 C4 C1 -172.6(8) . . . . ?
C85 O1 C4 C5 5.0(12) . . . . ?
C87 O7 C19 C3 -176.2(8) . . . . ?
C87 O7 C19 C51 -0.1(13) . . . . ?
C89 O2 C6 C16 171.0(8) . . . . ?
C89 O2 C6 C17 -11.2(12) . . . . ?
C90 O24 C60 C9 -131.4(10) . . . . ?
C90 O24 C60 C43 54.0(13) . . . . ?
C98 O16 C69 C8 -162.5(9) . . . . ?
C98 O16 C69 C83 17.8(13) . . . . ?
C99 O13 C15 C2 174.7(9) . . . . ?
C99 O13 C15 C64 -6.6(13) . . . . ?
C101 O8 C50 C42 -10.2(13) . . . . ?
C101 O8 C50 C66 173.6(9) . . . . ?
C102 O15 C23 C18 5.0(14) . . . . ?
C102 O15 C23 C28 -174.1(9) . . . . ?
C105 O11 C31 C20 147.5(9) . . . . ?
C105 O11 C31 C68 -33.4(12) . . . . ?
C113 O22 C63 C25 164.3(9) . . . . ?
C113 O22 C63 C65 -17.4(14) . . . . ?
C134 O14 C53 C14 143.1(12) . . . . ?
C134 O14 C53 C22 -41.0(15) . . . . ?
C137 O5 C55 C30 20.2(14) . . . . ?
C137 O5 C55 C32 -162.2(11) . . . . ?
C136 N3 C148 C140 0.0 . . . . ?
N3 C136 C129 Cl1 175.5(7) . . . . ?
N3 C136 C129 C145 0.0 . . . . ?
N3 C148 C140 C145 0.0 . . . . ?
C148 C140 C145 C129 0.0 . . . . ?
C140 C145 C129 Cl1 -174.6(9) . . . . ?
C140 C145 C129 C136 0.0 . . . . ?
C129 C136 N3 C148 0.0 . . . . ?
Cl2 C124 C146 C138 -179.6(8) . . . . ?
C122 N2 C141 C124 0.0 . . . . ?
N2 C122 C138 C146 0.0 . . . . ?
N2 C141 C124 Cl2 179.6(8) . . . . ?
N2 C141 C124 C146 0.0 . . . . ?
C141 C124 C146 C138 0.0 . . . . ?
C124 C146 C138 C122 0.0 . . . . ?
C138 C122 N2 C141 0.0 . . . . ?
C133 C132 C139 N1 0.0 . . . . ?
C132 C133 C131 Cl3 -178.8(8) . . . . ?
C132 C133 C131 C144 0.0 . . . . ?
C132 C139 N1 C144 0.0 . . . . ?
C139 N1 C144 C131 0.0 . . . . ?
N1 C144 C131 Cl3 178.8(7) . . . . ?
N1 C144 C131 C133 0.0 . . . . ?
C131 C133 C132 C139 0.0 . . . . ?
Cl4 C154 C155 N4 175.0(14) . . . . ?
C153 C154 C155 N4 0.0 . . . . ?
C154 C153 C152 C151 0.0 . . . . ?
C154 C155 N4 C151 0.0 . . . . ?
C155 N4 C151 C152 0.0 . . . . ?
N4 C151 C152 C153 0.0 . . . . ?
C152 C153 C154 Cl4 -175.0(14) . . . . ?
C152 C153 C154 C155 0.0 . . . . ?
